data_4336644
loop_
_publ_author_name
'Oleg I. Siidra'
'Diana O. Zinyakhina'
'Anastasiya I. Zadoya'
'Sergey V. Krivovichev'
'Rick W. Turner'

_publ_section_title
;
 Synthesis and Modular Structural Architectures of Mineralogically
 Inspired Novel Complex Pb Oxyhalides
;
_journal_name_full 'Inorganic Chemistry'
_journal_page_first 12799
_journal_page_last 12805
_journal_paper_doi 10.1021/ic402066h
_journal_volume 52
_journal_year 2013
_chemical_formula_sum 'Br0.17 I1.67 O3.17 Pb3.83'
_chemical_formula_weight 1069.71
_chemical_name_systematic
;
 ?
;
_space_group_IT_number 31
_symmetry_cell_setting orthorhombic
_symmetry_space_group_name_Hall 'P 2ac -2'
_symmetry_space_group_name_H-M 'P m n 21'
_atom_sites_solution_hydrogens geom
_atom_sites_solution_primary direct
_atom_sites_solution_secondary difmap
_audit_creation_method SHELXL-97
_cell_angle_alpha 90.00
_cell_angle_beta 90.00
_cell_angle_gamma 90.00
_cell_formula_units_Z 12
_cell_length_a 11.0697(11)
_cell_length_b 15.5603(14)
_cell_length_c 16.1335(16)
_cell_measurement_temperature 296(2)
_cell_volume 2779.0(5)
_computing_structure_refinement 'SHELXL-97 (Sheldrick, 1997)'
_diffrn_ambient_temperature 296(2)
_diffrn_measured_fraction_theta_full 0.999
_diffrn_measured_fraction_theta_max 0.999
_diffrn_radiation_monochromator graphite
_diffrn_radiation_source 'fine-focus sealed tube'
_diffrn_radiation_type MoK\a
_diffrn_radiation_wavelength 0.71073
_diffrn_reflns_av_R_equivalents 0.0557
_diffrn_reflns_av_sigmaI/netI 0.0591
_diffrn_reflns_limit_h_max 12
_diffrn_reflns_limit_h_min -14
_diffrn_reflns_limit_k_max 16
_diffrn_reflns_limit_k_min -20
_diffrn_reflns_limit_l_max 17
_diffrn_reflns_limit_l_min -21
_diffrn_reflns_number 15523
_diffrn_reflns_theta_full 28.00
_diffrn_reflns_theta_max 28.00
_diffrn_reflns_theta_min 1.31
_exptl_absorpt_coefficient_mu 75.684
_exptl_crystal_density_diffrn 7.670
_exptl_crystal_F_000 5206
_refine_diff_density_max 3.139
_refine_diff_density_min -5.696
_refine_diff_density_rms 0.792
_refine_ls_abs_structure_details 'Flack H D (1983), Acta Cryst. A39, 876-881'
_refine_ls_abs_structure_Flack 0.407(14)
_refine_ls_extinction_method none
_refine_ls_goodness_of_fit_ref 1.039
_refine_ls_hydrogen_treatment mixed
_refine_ls_matrix_type full
_refine_ls_number_parameters 256
_refine_ls_number_reflns 5087
_refine_ls_number_restraints 1
_refine_ls_restrained_S_all 1.039
_refine_ls_R_factor_all 0.0455
_refine_ls_R_factor_gt 0.0386
_refine_ls_shift/su_max 0.001
_refine_ls_shift/su_mean 0.000
_refine_ls_structure_factor_coef Fsqd
_refine_ls_weighting_details 'calc w=1/[\s^2^(Fo^2^)+(0.0348P)^2^+40.2248P] where P=(Fo^2^+2Fc^2^)/3'
_refine_ls_weighting_scheme calc
_refine_ls_wR_factor_gt 0.0871
_refine_ls_wR_factor_ref 0.0915
_reflns_number_gt 4579
_reflns_number_total 5087
_reflns_threshold_expression >2sigma(I)
_cod_data_source_file ic402066h_si_001_2.cif
_cod_data_source_block '[O16Pb22][OPb](OH)I10(I,Br)(H2O)_(compound_2)'
_cod_database_code 4336644

loop_
_symmetry_equiv_pos_as_xyz
'x, y, z'
'-x+1/2, -y, z+1/2'
'x+1/2, -y, z+1/2'
'-x, y, z'

loop_
_atom_site_label
_atom_site_type_symbol
_atom_site_fract_x
_atom_site_fract_y
_atom_site_fract_z
_atom_site_U_iso_or_equiv
_atom_site_adp_type
_atom_site_occupancy
_atom_site_symmetry_multiplicity
_atom_site_calc_flag
_atom_site_refinement_flags
Pb1 Pb 0.0000 0.39643(7) 0.30717(11) 0.0168(3) Uani 1 2 d S
Pb2 Pb 0.0000 0.56053(9) 0.13508(10) 0.0167(3) Uani 1 2 d S
Pb3 Pb 0.0000 0.55131(8) 0.48821(10) 0.0162(3) Uani 1 2 d S
Pb4 Pb 0.0000 0.91283(8) 0.82153(9) 0.0171(3) Uani 1 2 d S
Pb5 Pb 0.20315(7) 0.57733(5) 0.31154(7) 0.01678(18) Uani 1 1 d .
Pb6 Pb 0.0000 0.39660(9) -0.03486(9) 0.0183(3) Uani 1 2 d S
Pb7 Pb 0.25583(9) 0.41276(6) 0.13008(6) 0.0159(2) Uani 1 1 d .
Pb8 Pb 0.0000 -0.05204(8) 0.45768(9) 0.0155(3) Uani 1 2 d S
Pb9 Pb 0.0000 0.38730(9) 0.65302(9) 0.0182(3) Uani 1 2 d S
Pb10 Pb 0.0000 0.12979(7) 0.31019(11) 0.0190(2) Uani 1 2 d S
Pb11 Pb 0.25093(8) 1.06455(5) 0.81611(6) 0.01668(19) Uani 1 1 d .
Pb12 Pb 0.24324(9) 0.59430(6) -0.01428(6) 0.0166(2) Uani 1 1 d .
Pb13 Pb 0.0000 0.07790(9) 0.65195(10) 0.0195(3) Uani 1 2 d S
Pb14 Pb 0.20419(9) -0.10343(6) 0.63486(6) 0.0191(2) Uani 1 1 d .
Pb15 Pb 0.25254(9) 0.09589(6) 0.47871(6) 0.0182(2) Uani 1 1 d .
Pb16 Pb 0.0000 0.76413(7) 0.30059(11) 0.0207(3) Uani 1 2 d S
Pb17 Pb 0.0000 1.09879(10) 0.97008(12) 0.0265(4) Uani 1 2 d S
I1 I 0.0000 0.53682(15) 0.7989(2) 0.0338(6) Uani 1 2 d S
I2 I 0.0000 -0.01858(17) 0.16105(18) 0.0318(6) Uani 1 2 d S
I3 I 0.2886(2) 1.25184(11) 0.66480(14) 0.0290(5) Uani 1 1 d .
I4 Br 0.0000 1.2089(3) 0.8201(4) 0.0456(12) Uani 0.75 2 d SP
Br1 Br 0.0000 1.2089(3) 0.8201(4) 0.0456(12) Uani 0.25 2 d SP
I5 I 0.0000 0.25262(15) 0.48881(18) 0.0225(5) Uani 1 2 d S
I6 I 0.0000 0.27845(14) 0.12362(16) 0.0202(5) Uani 1 2 d S
I7 I 0.29574(18) 1.25094(11) 0.95837(14) 0.0278(4) Uani 1 1 d .
I8 I 0.27426(16) 0.25117(10) 0.30362(18) 0.0273(4) Uani 1 1 d .
O1 O 0.1340(15) 0.4631(10) 0.5817(10) 0.016(4) Uani 1 1 d .
O2 O 0.1320(16) 0.4829(11) 0.2185(11) 0.016(4) Uani 1 1 d .
O3 O 0.1268(18) 0.4781(10) 0.4035(10) 0.019(4) Uani 1 1 d .
O4 O 0.1330(16) 0.4760(10) 0.0335(10) 0.015(4) Uani 1 1 d .
O5 O 0.0000 0.6231(12) 0.3025(19) 0.028(5) Uani 1 2 d S
O6 O 0.1297(16) 0.9873(11) 0.7330(11) 0.021(4) Uani 1 1 d .
O7 O 0.0000 -0.1494(15) 0.6334(16) 0.022(5) Uani 1 2 d S
O8 O 0.1327(15) 1.0074(10) 0.9168(11) 0.020(4) Uani 1 1 d .
O9 O 0.1250(15) 0.0456(9) 0.3800(10) 0.017(3) Uiso 1 1 d .
O10 O 0.1317(15) 0.0048(10) 0.5543(11) 0.019(4) Uiso 1 1 d .
OW1 O 0.0000 0.737(2) -0.040(2) 0.050 Uiso 1 2 d S

loop_
_atom_site_aniso_label
_atom_site_aniso_U_11
_atom_site_aniso_U_22
_atom_site_aniso_U_33
_atom_site_aniso_U_23
_atom_site_aniso_U_13
_atom_site_aniso_U_12
Pb1 0.0228(6) 0.0119(5) 0.0155(6) -0.0008(6) 0.000 0.000
Pb2 0.0182(6) 0.0127(6) 0.0191(7) 0.0045(5) 0.000 0.000
Pb3 0.0206(7) 0.0108(6) 0.0171(7) -0.0032(5) 0.000 0.000
Pb4 0.0179(6) 0.0149(5) 0.0186(8) 0.0015(5) 0.000 0.000
Pb5 0.0196(4) 0.0140(4) 0.0167(4) 0.0000(4) 0.0001(5) -0.0012(3)
Pb6 0.0231(7) 0.0162(6) 0.0155(7) -0.0045(6) 0.000 0.000
Pb7 0.0204(4) 0.0115(4) 0.0158(5) 0.0001(4) 0.0028(4) 0.0034(3)
Pb8 0.0175(7) 0.0127(6) 0.0163(7) -0.0013(5) 0.000 0.000
Pb9 0.0221(6) 0.0151(6) 0.0175(7) 0.0058(5) 0.000 0.000
Pb10 0.0230(6) 0.0136(5) 0.0205(6) 0.0061(6) 0.000 0.000
Pb11 0.0212(4) 0.0138(3) 0.0151(5) 0.0019(4) -0.0023(5) -0.0038(3)
Pb12 0.0206(5) 0.0122(4) 0.0170(5) 0.0019(4) 0.0030(5) 0.0035(4)
Pb13 0.0237(7) 0.0139(6) 0.0211(7) -0.0008(5) 0.000 0.000
Pb14 0.0203(4) 0.0209(5) 0.0162(5) -0.0015(4) 0.0006(4) 0.0040(4)
Pb15 0.0216(5) 0.0136(4) 0.0194(5) -0.0040(4) 0.0020(4) -0.0036(4)
Pb16 0.0256(6) 0.0095(5) 0.0271(8) -0.0034(6) 0.000 0.000
Pb17 0.0220(7) 0.0177(7) 0.0400(10) -0.0131(7) 0.000 0.000
I1 0.0410(14) 0.0240(11) 0.0365(17) -0.0002(12) 0.000 0.000
I2 0.0416(14) 0.0265(13) 0.0273(14) 0.0024(11) 0.000 0.000
I3 0.0409(11) 0.0195(10) 0.0265(11) 0.0015(7) -0.0122(8) 0.0006(7)
I4 0.052(3) 0.036(2) 0.049(3) -0.001(2) 0.000 0.000
Br1 0.052(3) 0.036(2) 0.049(3) -0.001(2) 0.000 0.000
I5 0.0307(11) 0.0146(10) 0.0222(14) 0.0001(10) 0.000 0.000
I6 0.0282(11) 0.0131(10) 0.0193(12) 0.0002(9) 0.000 0.000
I7 0.0379(9) 0.0183(8) 0.0272(12) 0.0011(8) 0.0110(8) 0.0021(8)
I8 0.0334(8) 0.0187(7) 0.0297(9) 0.0010(8) -0.0013(10) 0.0017(6)
O1 0.013(8) 0.019(8) 0.017(9) -0.005(6) -0.002(7) 0.001(7)
O2 0.015(8) 0.014(8) 0.018(9) -0.008(6) 0.000(7) -0.001(7)
O3 0.039(10) 0.012(8) 0.006(8) 0.003(6) 0.003(7) 0.001(8)
O4 0.024(9) 0.008(7) 0.014(9) 0.001(6) 0.004(7) 0.001(7)
O5 0.043(14) 0.009(9) 0.032(14) -0.005(12) 0.000 0.000
O6 0.022(9) 0.020(8) 0.021(10) -0.003(7) 0.004(8) 0.002(7)
O7 0.007(9) 0.035(13) 0.025(13) -0.017(11) 0.000 0.000
O8 0.011(8) 0.023(9) 0.025(10) 0.007(7) 0.000(7) 0.004(7)

loop_
_atom_type_symbol
_atom_type_description
_atom_type_scat_dispersion_real
_atom_type_scat_dispersion_imag
_atom_type_scat_source
O O 0.0106 0.0060 'International Tables Vol C Tables 4.2.6.8 and 6.1.1.4'
I I -0.4742 1.8119 'International Tables Vol C Tables 4.2.6.8 and 6.1.1.4'
Pb Pb -3.3944 10.1111 'International Tables Vol C Tables 4.2.6.8 and 6.1.1.4'
Br Br -0.2901 2.4595 'International Tables Vol C Tables 4.2.6.8 and 6.1.1.4'

loop_
_geom_angle_atom_site_label_1
_geom_angle_atom_site_label_2
_geom_angle_atom_site_label_3
_geom_angle
_geom_angle_site_symmetry_1
_geom_angle_site_symmetry_3
O2 Pb1 O2 73.3(9) . 4
O2 Pb1 O3 75.1(4) . .
O2 Pb1 O3 115.3(4) 4 .
O2 Pb1 O3 115.3(4) . 4
O2 Pb1 O3 75.1(4) 4 4
O3 Pb1 O3 69.9(9) . 4
O2 Pb1 I6 78.1(4) . .
O2 Pb1 I6 78.1(4) 4 .
O3 Pb1 I6 144.3(4) . .
O3 Pb1 I6 144.3(4) 4 .
O2 Pb1 Pb5 37.8(4) . .
O2 Pb1 Pb5 87.4(4) 4 .
O3 Pb1 Pb5 39.2(4) . .
O3 Pb1 Pb5 86.6(4) 4 .
I6 Pb1 Pb5 115.36(5) . .
O2 Pb1 Pb5 87.4(4) . 4
O2 Pb1 Pb5 37.8(4) 4 4
O3 Pb1 Pb5 86.6(4) . 4
O3 Pb1 Pb5 39.2(4) 4 4
I6 Pb1 Pb5 115.36(5) . 4
Pb5 Pb1 Pb5 77.23(3) . 4
O2 Pb1 I5 142.9(4) . .
O2 Pb1 I5 142.9(4) 4 .
O3 Pb1 I5 79.1(4) . .
O3 Pb1 I5 79.1(4) 4 .
I6 Pb1 I5 110.84(6) . .
Pb5 Pb1 I5 117.29(5) . .
Pb5 Pb1 I5 117.29(5) 4 .
O2 Pb1 Pb2 36.7(4) . .
O2 Pb1 Pb2 36.7(4) 4 .
O3 Pb1 Pb2 96.7(4) . .
O3 Pb1 Pb2 96.7(4) 4 .
I6 Pb1 Pb2 74.40(6) . .
Pb5 Pb1 Pb2 59.04(3) . .
Pb5 Pb1 Pb2 59.04(3) 4 .
I5 Pb1 Pb2 174.76(6) . .
O2 Pb1 I8 143.0(4) . 4
O2 Pb1 I8 80.8(4) 4 4
O3 Pb1 I8 141.2(4) . 4
O3 Pb1 I8 81.9(4) 4 4
I6 Pb1 I8 70.88(5) . 4
Pb5 Pb1 I8 165.29(4) . 4
Pb5 Pb1 I8 88.06(3) 4 4
I5 Pb1 I8 69.49(5) . 4
Pb2 Pb1 I8 113.15(5) . 4
O2 Pb1 I8 80.8(4) . .
O2 Pb1 I8 143.0(4) 4 .
O3 Pb1 I8 81.9(4) . .
O3 Pb1 I8 141.2(4) 4 .
I6 Pb1 I8 70.88(5) . .
Pb5 Pb1 I8 88.06(3) . .
Pb5 Pb1 I8 165.29(4) 4 .
I5 Pb1 I8 69.49(5) . .
Pb2 Pb1 I8 113.15(5) . .
I8 Pb1 I8 106.65(6) 4 .
O2 Pb1 Pb3 95.8(4) . .
O2 Pb1 Pb3 95.8(4) 4 .
O3 Pb1 Pb3 35.0(4) . .
O3 Pb1 Pb3 35.0(4) 4 .
I6 Pb1 Pb3 172.27(6) . .
Pb5 Pb1 Pb3 59.19(3) . .
Pb5 Pb1 Pb3 59.19(3) 4 .
I5 Pb1 Pb3 76.89(6) . .
Pb2 Pb1 Pb3 97.87(4) . .
I8 Pb1 Pb3 113.06(5) 4 .
I8 Pb1 Pb3 113.06(5) . .
O2 Pb1 Pb7 88.3(4) . 4
O2 Pb1 Pb7 29.8(4) 4 4
O3 Pb1 Pb7 145.1(4) . 4
O3 Pb1 Pb7 90.8(4) 4 4
I6 Pb1 Pb7 55.30(3) . 4
Pb5 Pb1 Pb7 113.77(4) . 4
Pb5 Pb1 Pb7 61.72(3) 4 4
I5 Pb1 Pb7 126.98(3) . 4
Pb2 Pb1 Pb7 55.64(3) . 4
I8 Pb1 Pb7 57.55(4) 4 4
I8 Pb1 Pb7 126.19(6) . 4
Pb3 Pb1 Pb7 120.44(3) . 4
O2 Pb1 Pb7 29.8(4) . .
O2 Pb1 Pb7 88.3(4) 4 .
O3 Pb1 Pb7 90.8(4) . .
O3 Pb1 Pb7 145.1(4) 4 .
I6 Pb1 Pb7 55.30(3) . .
Pb5 Pb1 Pb7 61.72(3) . .
Pb5 Pb1 Pb7 113.77(4) 4 .
I5 Pb1 Pb7 126.99(3) . .
Pb2 Pb1 Pb7 55.64(3) . .
I8 Pb1 Pb7 126.19(6) 4 .
I8 Pb1 Pb7 57.55(4) . .
Pb3 Pb1 Pb7 120.44(3) . .
Pb7 Pb1 Pb7 89.27(4) 4 .
O2 Pb2 O2 77.9(9) . 4
O2 Pb2 O4 117.7(5) . 4
O2 Pb2 O4 75.1(5) 4 4
O2 Pb2 O4 75.1(5) . .
O2 Pb2 O4 117.7(5) 4 .
O4 Pb2 O4 70.0(8) 4 .
O2 Pb2 O5 68.4(5) . .
O2 Pb2 O5 68.4(5) 4 .
O4 Pb2 O5 140.8(4) 4 .
O4 Pb2 O5 140.8(4) . .
O2 Pb2 Pb5 36.4(4) . .
O2 Pb2 Pb5 88.4(4) 4 .
O4 Pb2 Pb5 153.1(3) 4 .
O4 Pb2 Pb5 100.5(4) . .
O5 Pb2 Pb5 40.47(13) . .
O2 Pb2 Pb5 88.4(4) . 4
O2 Pb2 Pb5 36.4(4) 4 4
O4 Pb2 Pb5 100.5(4) 4 4
O4 Pb2 Pb5 153.1(3) . 4
O5 Pb2 Pb5 40.47(13) . 4
Pb5 Pb2 Pb5 76.38(5) . 4
O2 Pb2 Pb7 100.0(4) . 4
O2 Pb2 Pb7 36.7(4) 4 4
O4 Pb2 Pb7 38.5(4) 4 4
O4 Pb2 Pb7 96.2(4) . 4
O5 Pb2 Pb7 103.6(3) . 4
Pb5 Pb2 Pb7 122.85(5) . 4
Pb5 Pb2 Pb7 65.34(2) 4 4
O2 Pb2 Pb7 36.7(4) . .
O2 Pb2 Pb7 100.0(4) 4 .
O4 Pb2 Pb7 96.2(4) 4 .
O4 Pb2 Pb7 38.5(4) . .
O5 Pb2 Pb7 103.6(3) . .
Pb5 Pb2 Pb7 65.34(2) . .
Pb5 Pb2 Pb7 122.85(5) 4 .
Pb7 Pb2 Pb7 101.82(5) 4 .
O2 Pb2 Pb12 157.0(4) . 4
O2 Pb2 Pb12 89.6(4) 4 4
O4 Pb2 Pb12 39.6(3) 4 4
O4 Pb2 Pb12 94.3(4) . 4
O5 Pb2 Pb12 124.90(19) . 4
Pb5 Pb2 Pb12 164.17(5) . 4
Pb5 Pb2 Pb12 92.88(2) 4 4
Pb7 Pb2 Pb12 60.25(2) 4 4
Pb7 Pb2 Pb12 130.42(5) . 4
O2 Pb2 Pb12 89.6(4) . .
O2 Pb2 Pb12 157.0(4) 4 .
O4 Pb2 Pb12 94.3(4) 4 .
O4 Pb2 Pb12 39.6(3) . .
O5 Pb2 Pb12 124.90(19) . .
Pb5 Pb2 Pb12 92.88(2) . .
Pb5 Pb2 Pb12 164.17(5) 4 .
Pb7 Pb2 Pb12 130.42(5) 4 .
Pb7 Pb2 Pb12 60.25(2) . .
Pb12 Pb2 Pb12 95.02(5) 4 .
O2 Pb2 Pb6 94.0(4) . .
O2 Pb2 Pb6 94.0(4) 4 .
O4 Pb2 Pb6 35.2(4) 4 .
O4 Pb2 Pb6 35.2(4) . .
O5 Pb2 Pb6 156.9(4) . .
Pb5 Pb2 Pb6 128.46(3) . .
Pb5 Pb2 Pb6 128.46(3) 4 .
Pb7 Pb2 Pb6 63.55(3) 4 .
Pb7 Pb2 Pb6 63.55(3) . .
Pb12 Pb2 Pb6 67.35(3) 4 .
Pb12 Pb2 Pb6 67.35(3) . .
O2 Pb2 Pb1 38.9(4) . .
O2 Pb2 Pb1 38.9(4) 4 .
O4 Pb2 Pb1 97.1(4) 4 .
O4 Pb2 Pb1 97.1(4) . .
O5 Pb2 Pb1 62.4(4) . .
Pb5 Pb2 Pb1 58.17(3) . .
Pb5 Pb2 Pb1 58.17(3) 4 .
Pb7 Pb2 Pb1 65.78(3) 4 .
Pb7 Pb2 Pb1 65.78(3) . .
Pb12 Pb2 Pb1 125.67(3) 4 .
Pb12 Pb2 Pb1 125.67(3) . .
Pb6 Pb2 Pb1 94.46(4) . .
O2 Pb2 I3 86.5(4) . 2_574
O2 Pb2 I3 135.9(4) 4 2_574
O4 Pb2 I3 146.5(4) 4 2_574
O4 Pb2 I3 97.0(4) . 2_574
O5 Pb2 I3 67.6(3) . 2_574
Pb5 Pb2 I3 57.41(4) . 2_574
Pb5 Pb2 I3 103.20(5) 4 2_574
Pb7 Pb2 I3 166.41(5) 4 2_574
Pb7 Pb2 I3 90.52(4) . 2_574
Pb12 Pb2 I3 115.46(5) 4 2_574
Pb12 Pb2 I3 60.99(4) . 2_574
Pb6 Pb2 I3 128.34(5) . 2_574
Pb1 Pb2 I3 115.49(5) . 2_574
O3 Pb3 O3 76.5(9) 4 .
O3 Pb3 O1 73.9(5) 4 4
O3 Pb3 O1 116.8(5) . 4
O3 Pb3 O1 116.8(5) 4 .
O3 Pb3 O1 73.9(5) . .
O1 Pb3 O1 72.0(8) 4 .
O3 Pb3 Pb7 158.5(4) 4 2_565
O3 Pb3 Pb7 89.8(5) . 2_565
O1 Pb3 Pb7 98.4(4) 4 2_565
O1 Pb3 Pb7 42.3(4) . 2_565
O3 Pb3 Pb7 89.8(5) 4 3_465
O3 Pb3 Pb7 158.5(4) . 3_465
O1 Pb3 Pb7 42.3(4) 4 3_465
O1 Pb3 Pb7 98.4(4) . 3_465
Pb7 Pb3 Pb7 97.84(5) 2_565 3_465
O3 Pb3 Pb12 36.5(4) 4 3_465
O3 Pb3 Pb12 99.5(5) . 3_465
O1 Pb3 Pb12 37.6(4) 4 3_465
O1 Pb3 Pb12 97.3(4) . 3_465
Pb7 Pb3 Pb12 133.92(5) 2_565 3_465
Pb7 Pb3 Pb12 60.97(2) 3_465 3_465
O3 Pb3 Pb12 99.5(5) 4 2_565
O3 Pb3 Pb12 36.5(4) . 2_565
O1 Pb3 Pb12 97.3(4) 4 2_565
O1 Pb3 Pb12 37.6(4) . 2_565
Pb7 Pb3 Pb12 60.97(2) 2_565 2_565
Pb7 Pb3 Pb12 133.92(5) 3_465 2_565
Pb12 Pb3 Pb12 102.87(5) 3_465 2_565
O3 Pb3 Pb5 37.2(4) 4 4
O3 Pb3 Pb5 88.1(5) . 4
O1 Pb3 Pb5 99.5(4) 4 4
O1 Pb3 Pb5 152.7(4) . 4
Pb7 Pb3 Pb5 160.88(4) 2_565 4
Pb7 Pb3 Pb5 90.96(2) 3_465 4
Pb12 Pb3 Pb5 65.11(3) 3_465 4
Pb12 Pb3 Pb5 122.81(5) 2_565 4
O3 Pb3 Pb5 88.1(5) 4 .
O3 Pb3 Pb5 37.2(4) . .
O1 Pb3 Pb5 152.7(4) 4 .
O1 Pb3 Pb5 99.5(4) . .
Pb7 Pb3 Pb5 90.96(2) 2_565 .
Pb7 Pb3 Pb5 160.88(4) 3_465 .
Pb12 Pb3 Pb5 122.81(5) 3_465 .
Pb12 Pb3 Pb5 65.11(3) 2_565 .
Pb5 Pb3 Pb5 75.99(4) 4 .
O3 Pb3 Pb9 95.0(4) 4 .
O3 Pb3 Pb9 95.0(4) . .
O1 Pb3 Pb9 36.0(4) 4 .
O1 Pb3 Pb9 36.0(4) . .
Pb7 Pb3 Pb9 69.35(3) 2_565 .
Pb7 Pb3 Pb9 69.35(3) 3_465 .
Pb12 Pb3 Pb9 64.93(3) 3_465 .
Pb12 Pb3 Pb9 64.93(3) 2_565 .
Pb5 Pb3 Pb9 129.77(3) 4 .
Pb5 Pb3 Pb9 129.77(3) . .
O3 Pb3 Pb1 38.3(5) 4 .
O3 Pb3 Pb1 38.3(5) . .
O1 Pb3 Pb1 96.6(4) 4 .
O1 Pb3 Pb1 96.6(4) . .
Pb7 Pb3 Pb1 126.27(3) 2_565 .
Pb7 Pb3 Pb1 126.27(3) 3_465 .
Pb12 Pb3 Pb1 66.10(3) 3_465 .
Pb12 Pb3 Pb1 66.10(3) 2_565 .
Pb5 Pb3 Pb1 57.91(3) 4 .
Pb5 Pb3 Pb1 57.91(3) . .
Pb9 Pb3 Pb1 96.65(4) . .
O3 Pb3 I7 133.7(4) 4 2_574
O3 Pb3 I7 87.9(4) . 2_574
O1 Pb3 I7 148.8(4) 4 2_574
O1 Pb3 I7 99.5(4) . 2_574
Pb7 Pb3 I7 60.81(4) 2_565 2_574
Pb7 Pb3 I7 113.46(5) 3_465 2_574
Pb12 Pb3 I7 163.00(5) 3_465 2_574
Pb12 Pb3 I7 92.15(3) 2_565 2_574
Pb5 Pb3 I7 100.11(5) 4 2_574
Pb5 Pb3 I7 56.78(4) . 2_574
Pb9 Pb3 I7 130.08(5) . 2_574
Pb1 Pb3 I7 114.35(5) . 2_574
O3 Pb3 I7 87.9(4) 4 3_474
O3 Pb3 I7 133.7(4) . 3_474
O1 Pb3 I7 99.5(4) 4 3_474
O1 Pb3 I7 148.8(4) . 3_474
Pb7 Pb3 I7 113.46(5) 2_565 3_474
Pb7 Pb3 I7 60.81(4) 3_465 3_474
Pb12 Pb3 I7 92.15(3) 3_465 3_474
Pb12 Pb3 I7 163.00(5) 2_565 3_474
Pb5 Pb3 I7 56.78(4) 4 3_474
Pb5 Pb3 I7 100.11(5) . 3_474
Pb9 Pb3 I7 130.08(5) . 3_474
Pb1 Pb3 I7 114.35(5) . 3_474
I7 Pb3 I7 71.96(6) 2_574 3_474
O6 Pb4 O6 75.9(9) . 4
O6 Pb4 O8 74.4(5) . .
O6 Pb4 O8 115.5(5) 4 .
O6 Pb4 O8 115.5(5) . 4
O6 Pb4 O8 74.4(5) 4 4
O8 Pb4 O8 69.2(8) . 4
O6 Pb4 I8 137.2(4) . 3_465
O6 Pb4 I8 82.8(4) 4 3_465
O8 Pb4 I8 148.2(4) . 3_465
O8 Pb4 I8 93.3(4) 4 3_465
O6 Pb4 I8 82.8(4) . 2_565
O6 Pb4 I8 137.2(4) 4 2_565
O8 Pb4 I8 93.3(4) . 2_565
O8 Pb4 I8 148.2(4) 4 2_565
I8 Pb4 I8 88.43(6) 3_465 2_565
O6 Pb4 Pb11 36.4(4) . .
O6 Pb4 Pb11 97.6(4) 4 .
O8 Pb4 Pb11 38.1(4) . .
O8 Pb4 Pb11 94.5(4) 4 .
I8 Pb4 Pb11 172.04(6) 3_465 .
I8 Pb4 Pb11 85.87(3) 2_565 .
O6 Pb4 Pb11 97.6(4) . 4
O6 Pb4 Pb11 36.4(4) 4 4
O8 Pb4 Pb11 94.5(4) . 4
O8 Pb4 Pb11 38.1(4) 4 4
I8 Pb4 Pb11 85.87(3) 3_465 4
I8 Pb4 Pb11 172.04(6) 2_565 4
Pb11 Pb4 Pb11 99.24(4) . 4
O6 Pb4 Pb15 89.0(4) . 2_565
O6 Pb4 Pb15 152.2(4) 4 2_565
O8 Pb4 Pb15 36.9(3) . 2_565
O8 Pb4 Pb15 91.9(4) 4 2_565
I8 Pb4 Pb15 122.70(5) 3_465 2_565
I8 Pb4 Pb15 61.15(5) 2_565 2_565
Pb11 Pb4 Pb15 58.75(2) . 2_565
Pb11 Pb4 Pb15 126.76(4) 4 2_565
O6 Pb4 Pb15 152.2(4) . 3_465
O6 Pb4 Pb15 89.0(4) 4 3_465
O8 Pb4 Pb15 91.9(4) . 3_465
O8 Pb4 Pb15 36.9(4) 4 3_465
I8 Pb4 Pb15 61.15(5) 3_465 3_465
I8 Pb4 Pb15 122.70(5) 2_565 3_465
Pb11 Pb4 Pb15 126.76(4) . 3_465
Pb11 Pb4 Pb15 58.75(2) 4 3_465
Pb15 Pb4 Pb15 94.34(5) 2_565 3_465
O6 Pb4 Pb13 38.1(4) . 1_565
O6 Pb4 Pb13 38.1(4) 4 1_565
O8 Pb4 Pb13 92.5(4) . 1_565
O8 Pb4 Pb13 92.5(4) 4 1_565
I8 Pb4 Pb13 115.38(5) 3_465 1_565
I8 Pb4 Pb13 115.38(5) 2_565 1_565
Pb11 Pb4 Pb13 62.57(3) . 1_565
Pb11 Pb4 Pb13 62.57(3) 4 1_565
Pb15 Pb4 Pb13 121.32(3) 2_565 1_565
Pb15 Pb4 Pb13 121.32(3) 3_465 1_565
O6 Pb4 Pb17 90.5(4) . .
O6 Pb4 Pb17 90.5(4) 4 .
O8 Pb4 Pb17 35.2(4) . .
O8 Pb4 Pb17 35.2(4) 4 .
I8 Pb4 Pb17 126.86(5) 3_465 .
I8 Pb4 Pb17 126.86(5) 2_565 .
Pb11 Pb4 Pb17 61.10(3) . .
Pb11 Pb4 Pb17 61.10(3) 4 .
Pb15 Pb4 Pb17 66.11(3) 2_565 .
Pb15 Pb4 Pb17 66.11(3) 3_465 .
Pb13 Pb4 Pb17 86.44(4) 1_565 .
O6 Pb4 Pb14 85.0(4) . 4_565
O6 Pb4 Pb14 34.5(4) 4 4_565
O8 Pb4 Pb14 148.5(4) . 4_565
O8 Pb4 Pb14 99.9(4) 4 4_565
I8 Pb4 Pb14 58.01(5) 3_465 4_565
I8 Pb4 Pb14 107.79(6) 2_565 4_565
Pb11 Pb4 Pb14 118.72(4) . 4_565
Pb11 Pb4 Pb14 64.41(3) 4 4_565
Pb15 Pb4 Pb14 168.10(4) 2_565 4_565
Pb15 Pb4 Pb14 95.74(2) 3_465 4_565
Pb13 Pb4 Pb14 57.59(3) 1_565 4_565
Pb17 Pb4 Pb14 124.10(4) . 4_565
O6 Pb4 Pb14 34.5(4) . 1_565
O6 Pb4 Pb14 85.0(4) 4 1_565
O8 Pb4 Pb14 99.9(4) . 1_565
O8 Pb4 Pb14 148.5(4) 4 1_565
I8 Pb4 Pb14 107.79(6) 3_465 1_565
I8 Pb4 Pb14 58.01(5) 2_565 1_565
Pb11 Pb4 Pb14 64.41(3) . 1_565
Pb11 Pb4 Pb14 118.72(4) 4 1_565
Pb15 Pb4 Pb14 95.74(2) 2_565 1_565
Pb15 Pb4 Pb14 168.10(4) 3_465 1_565
Pb13 Pb4 Pb14 57.59(3) 1_565 1_565
Pb17 Pb4 Pb14 124.10(4) . 1_565
Pb14 Pb4 Pb14 73.58(4) 4_565 1_565
O2 Pb5 O3 82.1(5) . .
O2 Pb5 O5 79.7(7) . .
O3 Pb5 O5 83.8(8) . .
O2 Pb5 I3 93.0(5) . 2_574
O3 Pb5 I3 159.8(5) . 2_574
O5 Pb5 I3 76.0(6) . 2_574
O2 Pb5 I7 159.3(5) . 2_574
O3 Pb5 I7 94.3(4) . 2_574
O5 Pb5 I7 79.6(6) . 2_574
I3 Pb5 I7 83.25(4) 2_574 2_574
O2 Pb5 Pb1 41.9(5) . .
O3 Pb5 Pb1 42.2(4) . .
O5 Pb5 Pb1 68.9(4) . .
I3 Pb5 Pb1 125.88(5) 2_574 .
I7 Pb5 Pb1 126.84(5) 2_574 .
O2 Pb5 Pb2 38.0(5) . .
O3 Pb5 Pb2 103.2(5) . .
O5 Pb5 Pb2 52.1(7) . .
I3 Pb5 Pb2 63.20(5) 2_574 .
I7 Pb5 Pb2 125.11(4) 2_574 .
Pb1 Pb5 Pb2 62.79(3) . .
O2 Pb5 Pb3 103.5(5) . .
O3 Pb5 Pb3 36.6(4) . .
O5 Pb5 Pb3 59.7(7) . .
I3 Pb5 Pb3 128.11(5) 2_574 .
I7 Pb5 Pb3 64.37(4) 2_574 .
Pb1 Pb5 Pb3 62.91(3) . .
Pb2 Pb5 Pb3 102.83(3) . .
O2 Pb5 Pb16 105.7(5) . .
O3 Pb5 Pb16 109.7(5) . .
O5 Pb5 Pb16 34.7(4) . .
I3 Pb5 Pb16 52.69(4) 2_574 .
I7 Pb5 Pb16 56.14(4) 2_574 .
Pb1 Pb5 Pb16 103.58(3) . .
Pb2 Pb5 Pb16 68.98(3) . .
Pb3 Pb5 Pb16 75.45(3) . .
O2 Pb5 I1 87.8(5) . 2_564
O3 Pb5 I1 92.2(5) . 2_564
O5 Pb5 I1 167.3(5) . 2_564
I3 Pb5 I1 107.20(6) 2_574 2_564
I7 Pb5 I1 112.86(6) 2_574 2_564
Pb1 Pb5 I1 100.15(4) . 2_564
Pb2 Pb5 I1 117.78(6) . 2_564
Pb3 Pb5 I1 122.06(6) . 2_564
Pb16 Pb5 I1 155.42(4) . 2_564
O2 Pb5 Pb12 95.0(5) . 2_565
O3 Pb5 Pb12 30.3(5) . 2_565
O5 Pb5 Pb12 113.1(6) . 2_565
I3 Pb5 Pb12 168.78(5) 2_574 2_565
I7 Pb5 Pb12 91.93(4) 2_574 2_565
Pb1 Pb5 Pb12 64.95(3) . 2_565
Pb2 Pb5 Pb12 127.26(3) . 2_565
Pb3 Pb5 Pb12 57.22(3) . 2_565
Pb16 Pb5 Pb12 131.67(4) . 2_565
I1 Pb5 Pb12 65.35(5) 2_564 2_565
O2 Pb5 Pb7 29.3(5) . .
O3 Pb5 Pb7 95.6(4) . .
O5 Pb5 Pb7 106.9(6) . .
I3 Pb5 Pb7 89.28(4) 2_574 .
I7 Pb5 Pb7 168.66(5) 2_574 .
Pb1 Pb5 Pb7 64.49(3) . .
Pb2 Pb5 Pb7 57.47(3) . .
Pb3 Pb5 Pb7 126.86(3) . .
Pb16 Pb5 Pb7 124.70(4) . .
I1 Pb5 Pb7 61.31(5) 2_564 .
Pb12 Pb5 Pb7 93.87(2) 2_565 .
O2 Pb5 Pb6 138.1(5) . 2_565
O3 Pb5 Pb6 88.4(5) . 2_565
O5 Pb5 Pb6 139.8(7) . 2_565
I3 Pb5 Pb6 107.75(5) 2_574 2_565
I7 Pb5 Pb6 61.73(4) 2_574 2_565
Pb1 Pb5 Pb6 125.75(4) . 2_565
Pb2 Pb5 Pb6 165.30(4) . 2_565
Pb3 Pb5 Pb6 91.86(3) . 2_565
Pb16 Pb5 Pb6 115.91(4) . 2_565
I1 Pb5 Pb6 51.79(5) 2_564 2_565
Pb12 Pb5 Pb6 61.13(3) 2_565 2_565
Pb7 Pb5 Pb6 113.08(3) . 2_565
O2 Pb5 Pb9 87.3(5) . 2_564
O3 Pb5 Pb9 140.1(5) . 2_564
O5 Pb5 Pb9 131.9(7) . 2_564
I3 Pb5 Pb9 58.49(4) 2_574 2_564
I7 Pb5 Pb9 107.65(4) 2_574 2_564
Pb1 Pb5 Pb9 125.36(4) . 2_564
Pb2 Pb5 Pb9 90.95(4) . 2_564
Pb3 Pb5 Pb9 166.22(4) . 2_564
Pb16 Pb5 Pb9 110.21(4) . 2_564
I1 Pb5 Pb9 48.83(5) 2_564 2_564
Pb12 Pb5 Pb9 114.02(3) 2_565 2_564
Pb7 Pb5 Pb9 61.06(3) . 2_564
Pb6 Pb5 Pb9 74.36(3) 2_565 2_564
O4 Pb6 O4 83.3(9) . 4
O4 Pb6 I6 85.5(4) . .
O4 Pb6 I6 85.5(4) 4 .
O4 Pb6 I1 92.0(4) . 1_554
O4 Pb6 I1 92.0(4) 4 1_554
I6 Pb6 I1 176.59(9) . 1_554
O4 Pb6 Br1 138.3(4) . 1_544
O4 Pb6 Br1 138.3(4) 4 1_544
I6 Pb6 Br1 92.98(10) . 1_544
I1 Pb6 Br1 90.43(10) 1_554 1_544
O4 Pb6 I4 138.3(4) . 1_544
O4 Pb6 I4 138.3(4) 4 1_544
I6 Pb6 I4 92.98(10) . 1_544
I1 Pb6 I4 90.43(10) 1_554 1_544
Br1 Pb6 I4 0.00(16) 1_544 1_544
O4 Pb6 Pb2 41.9(4) . .
O4 Pb6 Pb2 41.9(4) 4 .
I6 Pb6 Pb2 78.65(6) . .
I1 Pb6 Pb2 97.95(6) 1_554 .
Br1 Pb6 Pb2 171.63(10) 1_544 .
I4 Pb6 Pb2 171.63(10) 1_544 .
O4 Pb6 Pb7 30.8(4) . .
O4 Pb6 Pb7 96.1(4) 4 .
I6 Pb6 Pb7 58.86(4) . .
I1 Pb6 Pb7 119.30(4) 1_554 .
Br1 Pb6 Pb7 118.53(6) 1_544 .
I4 Pb6 Pb7 118.53(6) 1_544 .
Pb2 Pb6 Pb7 57.02(3) . .
O4 Pb6 Pb7 96.1(4) . 4
O4 Pb6 Pb7 30.8(4) 4 4
I6 Pb6 Pb7 58.86(4) . 4
I1 Pb6 Pb7 119.30(4) 1_554 4
Br1 Pb6 Pb7 118.53(6) 1_544 4
I4 Pb6 Pb7 118.53(6) 1_544 4
Pb2 Pb6 Pb7 57.02(3) . 4
Pb7 Pb6 Pb7 93.31(4) . 4
O4 Pb6 I7 151.3(4) . 4_544
O4 Pb6 I7 77.6(4) 4 4_544
I6 Pb6 I7 71.95(4) . 4_544
I1 Pb6 I7 109.74(5) 1_554 4_544
Br1 Pb6 I7 62.53(5) 1_544 4_544
I4 Pb6 I7 62.53(5) 1_544 4_544
Pb2 Pb6 I7 114.06(4) . 4_544
Pb7 Pb6 I7 130.78(5) . 4_544
Pb7 Pb6 I7 57.16(3) 4 4_544
O4 Pb6 I7 77.6(4) . 1_544
O4 Pb6 I7 151.3(4) 4 1_544
I6 Pb6 I7 71.95(4) . 1_544
I1 Pb6 I7 109.74(5) 1_554 1_544
Br1 Pb6 I7 62.53(5) 1_544 1_544
I4 Pb6 I7 62.53(5) 1_544 1_544
Pb2 Pb6 I7 114.06(4) . 1_544
Pb7 Pb6 I7 57.16(3) . 1_544
Pb7 Pb6 I7 130.78(5) 4 1_544
I7 Pb6 I7 110.55(6) 4_544 1_544
O4 Pb6 Pb12 26.5(4) . .
O4 Pb6 Pb12 88.7(4) 4 .
I6 Pb6 Pb12 111.84(5) . .
I1 Pb6 Pb12 65.77(4) 1_554 .
Br1 Pb6 Pb12 129.49(5) 1_544 .
I4 Pb6 Pb12 129.49(5) 1_544 .
Pb2 Pb6 Pb12 55.24(3) . .
Pb7 Pb6 Pb12 54.47(2) . .
Pb7 Pb6 Pb12 111.94(4) 4 .
I7 Pb6 Pb12 165.58(4) 4_544 .
I7 Pb6 Pb12 83.65(3) 1_544 .
O4 Pb6 Pb12 88.7(4) . 4
O4 Pb6 Pb12 26.5(4) 4 4
I6 Pb6 Pb12 111.84(5) . 4
I1 Pb6 Pb12 65.77(4) 1_554 4
Br1 Pb6 Pb12 129.49(5) 1_544 4
I4 Pb6 Pb12 129.49(5) 1_544 4
Pb2 Pb6 Pb12 55.24(3) . 4
Pb7 Pb6 Pb12 111.94(4) . 4
Pb7 Pb6 Pb12 54.47(2) 4 4
I7 Pb6 Pb12 83.65(3) 4_544 4
I7 Pb6 Pb12 165.58(4) 1_544 4
Pb12 Pb6 Pb12 82.06(4) . 4
O4 Pb6 Pb5 140.5(4) . 3_464
O4 Pb6 Pb5 73.5(4) 4 3_464
I6 Pb6 Pb5 122.94(3) . 3_464
I1 Pb6 Pb5 58.21(3) 1_554 3_464
Br1 Pb6 Pb5 72.66(5) 1_544 3_464
I4 Pb6 Pb5 72.66(5) 1_544 3_464
Pb2 Pb6 Pb5 111.83(3) . 3_464
Pb7 Pb6 Pb5 168.80(4) . 3_464
Pb7 Pb6 Pb5 79.94(2) 4 3_464
I7 Pb6 Pb5 52.15(3) 4_544 3_464
I7 Pb6 Pb5 133.82(5) 1_544 3_464
Pb12 Pb6 Pb5 119.77(4) . 3_464
Pb12 Pb6 Pb5 56.86(2) 4 3_464
O2 Pb7 O4 82.1(6) . .
O2 Pb7 O1 97.1(6) . 2_564
O4 Pb7 O1 74.7(5) . 2_564
O2 Pb7 I6 79.5(4) . .
O4 Pb7 I6 76.0(4) . .
O1 Pb7 I6 150.6(4) 2_564 .
O2 Pb7 Pb3 141.7(4) . 2_564
O4 Pb7 Pb3 86.9(4) . 2_564
O1 Pb7 Pb3 44.6(4) 2_564 2_564
I6 Pb7 Pb3 132.84(5) . 2_564
O2 Pb7 Pb2 37.9(5) . .
O4 Pb7 Pb2 44.2(4) . .
O1 Pb7 Pb2 84.0(4) 2_564 .
I6 Pb7 Pb2 75.55(4) . .
Pb3 Pb7 Pb2 120.06(4) 2_564 .
O2 Pb7 Pb12 90.3(5) . .
O4 Pb7 Pb12 38.2(4) . .
O1 Pb7 Pb12 36.6(4) 2_564 .
I6 Pb7 Pb12 114.09(5) . .
Pb3 Pb7 Pb12 60.18(3) 2_564 .
Pb2 Pb7 Pb12 59.91(3) . .
O2 Pb7 I8 83.5(5) . .
O4 Pb7 I8 145.5(4) . .
O1 Pb7 I8 138.3(4) 2_564 .
I6 Pb7 I8 70.70(5) . .
Pb3 Pb7 I8 122.51(4) 2_564 .
Pb2 Pb7 I8 116.49(5) . .
Pb12 Pb7 I8 171.39(4) . .
O2 Pb7 I7 149.1(4) . 1_544
O4 Pb7 I7 81.8(4) . 1_544
O1 Pb7 I7 103.7(4) 2_564 1_544
I6 Pb7 I7 71.10(5) . 1_544
Pb3 Pb7 I7 63.04(4) 2_564 1_544
Pb2 Pb7 I7 121.88(5) . 1_544
Pb12 Pb7 I7 93.00(4) . 1_544
I8 Pb7 I7 95.39(5) . 1_544
O2 Pb7 Pb6 91.2(5) . .
O4 Pb7 Pb6 29.7(4) . .
O1 Pb7 Pb6 101.4(4) 2_564 .
I6 Pb7 Pb6 49.95(5) . .
Pb3 Pb7 Pb6 97.01(3) 2_564 .
Pb2 Pb7 Pb6 59.43(3) . .
Pb12 Pb7 Pb6 65.65(3) . .
I8 Pb7 Pb6 120.26(4) . .
I7 Pb7 Pb6 62.61(4) 1_544 .
O2 Pb7 I1 83.3(4) . 2_564
O4 Pb7 I1 142.8(4) . 2_564
O1 Pb7 I1 73.5(4) 2_564 2_564
I6 Pb7 I1 133.99(6) . 2_564
Pb3 Pb7 I1 83.82(5) 2_564 2_564
Pb2 Pb7 I1 113.21(4) . 2_564
Pb12 Pb7 I1 108.29(5) . 2_564
I8 Pb7 I1 65.15(5) . 2_564
I7 Pb7 I1 124.33(5) 1_544 2_564
Pb6 Pb7 I1 171.90(5) . 2_564
O2 Pb7 Pb5 29.0(4) . .
O4 Pb7 Pb5 98.0(4) . .
O1 Pb7 Pb5 78.2(4) 2_564 .
I6 Pb7 Pb5 106.81(4) . .
Pb3 Pb7 Pb5 119.04(4) 2_564 .
Pb2 Pb7 Pb5 57.19(3) . .
Pb12 Pb7 Pb5 88.02(3) . .
I8 Pb7 Pb5 83.65(4) . .
I7 Pb7 Pb5 177.90(4) 1_544 .
Pb6 Pb7 Pb5 116.29(3) . .
I1 Pb7 Pb5 56.93(4) 2_564 .
O2 Pb7 Pb1 32.5(4) . .
O4 Pb7 Pb1 95.3(4) . .
O1 Pb7 Pb1 129.4(4) 2_564 .
I6 Pb7 Pb1 54.44(5) . .
Pb3 Pb7 Pb1 172.70(4) 2_564 .
Pb2 Pb7 Pb1 58.58(3) . .
Pb12 Pb7 Pb1 118.19(3) . .
I8 Pb7 Pb1 57.95(4) . .
I7 Pb7 Pb1 124.13(4) 1_544 .
Pb6 Pb7 Pb1 88.24(3) . .
I1 Pb7 Pb1 90.27(4) 2_564 .
Pb5 Pb7 Pb1 53.79(2) . .
O2 Pb7 Pb9 88.6(4) . 2_564
O4 Pb7 Pb9 97.2(4) . 2_564
O1 Pb7 Pb9 25.5(4) 2_564 2_564
I6 Pb7 Pb9 166.97(4) . 2_564
Pb3 Pb7 Pb9 56.46(3) 2_564 2_564
Pb2 Pb7 Pb9 91.79(3) . 2_564
Pb12 Pb7 Pb9 60.13(3) . 2_564
I8 Pb7 Pb9 113.57(4) . 2_564
I7 Pb7 Pb9 119.43(4) 1_544 2_564
Pb6 Pb7 Pb9 125.79(4) . 2_564
I1 Pb7 Pb9 48.42(5) 2_564 2_564
Pb5 Pb7 Pb9 62.66(3) . 2_564
Pb1 Pb7 Pb9 116.29(3) . 2_564
O10 Pb8 O10 78.2(8) . 4
O10 Pb8 O9 75.3(6) . .
O10 Pb8 O9 118.2(6) 4 .
O10 Pb8 O9 118.2(6) . 4
O10 Pb8 O9 75.3(6) 4 4
O9 Pb8 O9 70.2(8) . 4
O10 Pb8 Pb11 159.4(4) . 3_464
O10 Pb8 Pb11 88.0(4) 4 3_464
O9 Pb8 Pb11 98.3(4) . 3_464
O9 Pb8 Pb11 42.3(4) 4 3_464
O10 Pb8 Pb11 88.0(4) . 2_564
O10 Pb8 Pb11 159.4(4) 4 2_564
O9 Pb8 Pb11 42.3(4) . 2_564
O9 Pb8 Pb11 98.3(4) 4 2_564
Pb11 Pb8 Pb11 100.52(5) 3_464 2_564
O10 Pb8 Pb15 37.8(4) . .
O10 Pb8 Pb15 100.4(4) 4 .
O9 Pb8 Pb15 37.5(4) . .
O9 Pb8 Pb15 95.2(4) 4 .
Pb11 Pb8 Pb15 133.22(5) 3_464 .
Pb11 Pb8 Pb15 60.18(2) 2_564 .
O10 Pb8 Pb15 100.4(4) . 4
O10 Pb8 Pb15 37.8(4) 4 4
O9 Pb8 Pb15 95.2(4) . 4
O9 Pb8 Pb15 37.5(4) 4 4
Pb11 Pb8 Pb15 60.18(2) 3_464 4
Pb11 Pb8 Pb15 133.22(5) 2_564 4
Pb15 Pb8 Pb15 100.46(4) . 4
O10 Pb8 Pb10 98.1(4) . .
O10 Pb8 Pb10 98.1(4) 4 .
O9 Pb8 Pb10 35.1(4) . .
O9 Pb8 Pb10 35.1(4) 4 .
Pb11 Pb8 Pb10 68.38(3) 3_464 .
Pb11 Pb8 Pb10 68.38(3) 2_564 .
Pb15 Pb8 Pb10 64.89(3) . .
Pb15 Pb8 Pb10 64.89(3) 4 .
O10 Pb8 Pb13 39.2(4) . .
O10 Pb8 Pb13 39.2(4) 4 .
O9 Pb8 Pb13 95.5(4) . .
O9 Pb8 Pb13 95.5(4) 4 .
Pb11 Pb8 Pb13 124.38(3) 3_464 .
Pb11 Pb8 Pb13 124.38(3) 2_564 .
Pb15 Pb8 Pb13 65.07(3) . .
Pb15 Pb8 Pb13 65.07(3) 4 .
Pb10 Pb8 Pb13 97.24(5) . .
O10 Pb8 Pb14 35.2(4) . .
O10 Pb8 Pb14 87.0(4) 4 .
O9 Pb8 Pb14 100.7(4) . .
O9 Pb8 Pb14 151.9(4) 4 .
Pb11 Pb8 Pb14 160.44(4) 3_464 .
Pb11 Pb8 Pb14 90.60(2) 2_564 .
Pb15 Pb8 Pb14 66.33(3) . .
Pb15 Pb8 Pb14 122.00(5) 4 .
Pb10 Pb8 Pb14 131.08(3) . .
Pb13 Pb8 Pb14 58.15(3) . .
O10 Pb8 Pb14 87.0(4) . 4
O10 Pb8 Pb14 35.2(4) 4 4
O9 Pb8 Pb14 151.9(4) . 4
O9 Pb8 Pb14 100.7(4) 4 4
Pb11 Pb8 Pb14 90.60(2) 3_464 4
Pb11 Pb8 Pb14 160.44(4) 2_564 4
Pb15 Pb8 Pb14 122.00(5) . 4
Pb15 Pb8 Pb14 66.33(3) 4 4
Pb10 Pb8 Pb14 131.08(3) . 4
Pb13 Pb8 Pb14 58.15(3) . 4
Pb14 Pb8 Pb14 74.58(4) . 4
O10 Pb8 Pb16 137.2(4) . 1_545
O10 Pb8 Pb16 137.2(4) 4 1_545
O9 Pb8 Pb16 97.3(4) . 1_545
O9 Pb8 Pb16 97.3(4) 4 1_545
Pb11 Pb8 Pb16 62.42(3) 3_464 1_545
Pb11 Pb8 Pb16 62.42(3) 2_564 1_545
Pb15 Pb8 Pb16 122.38(3) . 1_545
Pb15 Pb8 Pb16 122.38(3) 4 1_545
Pb10 Pb8 Pb16 98.39(5) . 1_545
Pb13 Pb8 Pb16 164.37(5) . 1_545
Pb14 Pb8 Pb16 110.34(3) . 1_545
Pb14 Pb8 Pb16 110.34(3) 4 1_545
O10 Pb8 I7 132.8(4) . 3_464
O10 Pb8 I7 86.3(4) 4 3_464
O9 Pb8 I7 148.3(4) . 3_464
O9 Pb8 I7 99.9(4) 4 3_464
Pb11 Pb8 I7 60.29(4) 3_464 3_464
Pb11 Pb8 I7 114.31(5) 2_564 3_464
Pb15 Pb8 I7 164.62(5) . 3_464
Pb15 Pb8 I7 93.29(3) 4 3_464
Pb10 Pb8 I7 128.30(5) . 3_464
Pb13 Pb8 I7 115.80(5) . 3_464
Pb14 Pb8 I7 100.49(5) . 3_464
Pb14 Pb8 I7 57.81(4) 4 3_464
Pb16 Pb8 I7 52.95(4) 1_545 3_464
O1 Pb9 O1 84.0(9) . 4
O1 Pb9 I1 89.7(4) . .
O1 Pb9 I1 89.7(4) 4 .
O1 Pb9 I5 85.6(4) . .
O1 Pb9 I5 85.6(4) 4 .
I1 Pb9 I5 173.67(9) . .
O1 Pb9 Pb3 42.0(4) . .
O1 Pb9 Pb3 42.0(4) 4 .
I1 Pb9 Pb3 91.50(7) . .
I5 Pb9 Pb3 82.17(6) . .
O1 Pb9 I3 151.2(4) . 4_545
O1 Pb9 I3 76.1(4) 4 4_545
I1 Pb9 I3 110.58(5) . 4_545
I5 Pb9 I3 72.40(4) . 4_545
Pb3 Pb9 I3 114.62(4) . 4_545
O1 Pb9 I3 76.1(4) . 1_545
O1 Pb9 I3 151.2(4) 4 1_545
I1 Pb9 I3 110.58(5) . 1_545
I5 Pb9 I3 72.40(4) . 1_545
Pb3 Pb9 I3 114.62(4) . 1_545
I3 Pb9 I3 112.96(7) 4_545 1_545
O1 Pb9 Br1 138.0(4) . 1_545
O1 Pb9 Br1 138.0(4) 4 1_545
I1 Pb9 Br1 90.51(10) . 1_545
I5 Pb9 Br1 95.82(9) . 1_545
Pb3 Pb9 Br1 178.00(9) . 1_545
I3 Pb9 Br1 64.59(5) 4_545 1_545
I3 Pb9 Br1 64.59(5) 1_545 1_545
O1 Pb9 I4 138.0(4) . 1_545
O1 Pb9 I4 138.0(4) 4 1_545
I1 Pb9 I4 90.51(10) . 1_545
I5 Pb9 I4 95.82(9) . 1_545
Pb3 Pb9 I4 178.00(9) . 1_545
I3 Pb9 I4 64.59(5) 4_545 1_545
I3 Pb9 I4 64.59(5) 1_545 1_545
Br1 Pb9 I4 0.00(9) 1_545 1_545
O1 Pb9 Pb12 95.1(4) . 3_465
O1 Pb9 Pb12 28.5(4) 4 3_465
I1 Pb9 Pb12 115.92(5) . 3_465
I5 Pb9 Pb12 60.43(4) . 3_465
Pb3 Pb9 Pb12 56.91(3) . 3_465
I3 Pb9 Pb12 58.07(4) 4_545 3_465
I3 Pb9 Pb12 132.61(5) 1_545 3_465
Br1 Pb9 Pb12 122.06(5) 1_545 3_465
I4 Pb9 Pb12 122.06(5) 1_545 3_465
O1 Pb9 Pb12 28.5(4) . 2_565
O1 Pb9 Pb12 95.1(4) 4 2_565
I1 Pb9 Pb12 115.92(5) . 2_565
I5 Pb9 Pb12 60.43(4) . 2_565
Pb3 Pb9 Pb12 56.91(3) . 2_565
I3 Pb9 Pb12 132.61(5) 4_545 2_565
I3 Pb9 Pb12 58.07(4) 1_545 2_565
Br1 Pb9 Pb12 122.06(5) 1_545 2_565
I4 Pb9 Pb12 122.06(5) 1_545 2_565
Pb12 Pb9 Pb12 92.64(4) 3_465 2_565
O1 Pb9 Pb7 28.0(4) . 2_565
O1 Pb9 Pb7 89.5(4) 4 2_565
I1 Pb9 Pb7 62.29(4) . 2_565
I5 Pb9 Pb7 113.35(5) . 2_565
Pb3 Pb9 Pb7 54.19(2) . 2_565
I3 Pb9 Pb7 164.27(5) 4_545 2_565
I3 Pb9 Pb7 82.72(3) 1_545 2_565
Br1 Pb9 Pb7 126.99(5) 1_545 2_565
I4 Pb9 Pb7 126.99(5) 1_545 2_565
Pb12 Pb9 Pb7 110.87(4) 3_465 2_565
Pb12 Pb9 Pb7 53.94(2) 2_565 2_565
O1 Pb9 Pb7 89.5(4) . 3_465
O1 Pb9 Pb7 28.0(4) 4 3_465
I1 Pb9 Pb7 62.29(4) . 3_465
I5 Pb9 Pb7 113.35(5) . 3_465
Pb3 Pb9 Pb7 54.19(2) . 3_465
I3 Pb9 Pb7 82.72(3) 4_545 3_465
I3 Pb9 Pb7 164.27(5) 1_545 3_465
Br1 Pb9 Pb7 126.99(5) 1_545 3_465
I4 Pb9 Pb7 126.99(5) 1_545 3_465
Pb12 Pb9 Pb7 53.94(2) 3_465 3_465
Pb12 Pb9 Pb7 110.87(4) 2_565 3_465
Pb7 Pb9 Pb7 81.57(4) 2_565 3_465
O1 Pb9 Pb5 73.9(4) . 2_565
O1 Pb9 Pb5 140.3(4) 4 2_565
I1 Pb9 Pb5 58.33(3) . 2_565
I5 Pb9 Pb5 123.97(3) . 2_565
Pb3 Pb9 Pb5 110.40(3) . 2_565
I3 Pb9 Pb5 133.96(5) 4_545 2_565
I3 Pb9 Pb5 52.38(4) 1_545 2_565
Br1 Pb9 Pb5 70.71(5) 1_545 2_565
I4 Pb9 Pb5 70.71(5) 1_545 2_565
Pb12 Pb9 Pb5 167.02(4) 3_465 2_565
Pb12 Pb9 Pb5 80.96(2) 2_565 2_565
Pb7 Pb9 Pb5 56.28(2) 2_565 2_565
Pb7 Pb9 Pb5 117.84(4) 3_465 2_565
O9 Pb10 O9 77.4(8) 4 .
O9 Pb10 I2 87.6(4) 4 .
O9 Pb10 I2 87.6(4) . .
O9 Pb10 I5 84.4(4) 4 .
O9 Pb10 I5 84.4(4) . .
I2 Pb10 I5 169.74(8) . .
O9 Pb10 I8 149.1(4) 4 .
O9 Pb10 I8 78.3(4) . .
I2 Pb10 I8 110.13(5) . .
I5 Pb10 I8 74.51(5) . .
O9 Pb10 I8 78.3(4) 4 4
O9 Pb10 I8 149.1(4) . 4
I2 Pb10 I8 110.13(5) . 4
I5 Pb10 I8 74.51(5) . 4
I8 Pb10 I8 116.15(6) . 4
O9 Pb10 Pb8 38.7(4) 4 .
O9 Pb10 Pb8 38.7(4) . .
I2 Pb10 Pb8 86.25(6) . .
I5 Pb10 Pb8 83.49(6) . .
I8 Pb10 Pb8 115.04(4) . .
I8 Pb10 Pb8 115.04(4) 4 .
O9 Pb10 I6 139.8(4) 4 .
O9 Pb10 I6 139.8(4) . .
I2 Pb10 I6 81.36(7) . .
I5 Pb10 I6 108.91(6) . .
I8 Pb10 I6 69.80(4) . .
I8 Pb10 I6 69.80(4) 4 .
Pb8 Pb10 I6 167.61(6) . .
O9 Pb10 Pb15 90.8(4) 4 .
O9 Pb10 Pb15 28.9(4) . .
I2 Pb10 Pb15 113.94(4) . .
I5 Pb10 Pb15 59.89(4) . .
I8 Pb10 Pb15 59.22(4) . .
I8 Pb10 Pb15 133.97(6) 4 .
Pb8 Pb10 Pb15 56.82(3) . .
I6 Pb10 Pb15 129.01(3) . .
O9 Pb10 Pb15 28.9(4) 4 4
O9 Pb10 Pb15 90.8(4) . 4
I2 Pb10 Pb15 113.94(4) . 4
I5 Pb10 Pb15 59.89(4) . 4
I8 Pb10 Pb15 133.97(6) . 4
I8 Pb10 Pb15 59.22(4) 4 4
Pb8 Pb10 Pb15 56.82(3) . 4
I6 Pb10 Pb15 129.01(3) . 4
Pb15 Pb10 Pb15 90.54(5) . 4
O9 Pb10 Pb11 29.5(4) 4 3_464
O9 Pb10 Pb11 88.4(4) . 3_464
I2 Pb10 Pb11 60.35(4) . 3_464
I5 Pb10 Pb11 112.88(5) . 3_464
I8 Pb10 Pb11 164.24(4) . 3_464
I8 Pb10 Pb11 79.58(3) 4 3_464
Pb8 Pb10 Pb11 54.52(2) . 3_464
I6 Pb10 Pb11 117.95(4) . 3_464
Pb15 Pb10 Pb11 111.31(4) . 3_464
Pb15 Pb10 Pb11 53.58(2) 4 3_464
O9 Pb10 Pb11 88.4(4) 4 2_564
O9 Pb10 Pb11 29.5(4) . 2_564
I2 Pb10 Pb11 60.35(4) . 2_564
I5 Pb10 Pb11 112.88(5) . 2_564
I8 Pb10 Pb11 79.58(3) . 2_564
I8 Pb10 Pb11 164.24(4) 4 2_564
Pb8 Pb10 Pb11 54.52(2) . 2_564
I6 Pb10 Pb11 117.95(4) . 2_564
Pb15 Pb10 Pb11 53.58(2) . 2_564
Pb15 Pb10 Pb11 111.31(4) 4 2_564
Pb11 Pb10 Pb11 84.69(3) 3_464 2_564
O9 Pb10 Pb1 126.7(4) 4 .
O9 Pb10 Pb1 126.7(4) . .
I2 Pb10 Pb1 133.14(7) . .
I5 Pb10 Pb1 57.12(5) . .
I8 Pb10 Pb1 58.11(3) . .
I8 Pb10 Pb1 58.11(3) 4 .
Pb8 Pb10 Pb1 140.61(6) . .
I6 Pb10 Pb1 51.78(4) . .
Pb15 Pb10 Pb1 98.17(3) . .
Pb15 Pb10 Pb1 98.17(3) 4 .
Pb11 Pb10 Pb1 137.645(16) 3_464 .
Pb11 Pb10 Pb1 137.645(16) 2_564 .
O9 Pb10 Pb14 78.7(4) 4 3_454
O9 Pb10 Pb14 138.3(4) . 3_454
I2 Pb10 Pb14 57.66(3) . 3_454
I5 Pb10 Pb14 126.48(3) . 3_454
I8 Pb10 Pb14 132.06(6) . 3_454
I8 Pb10 Pb14 52.49(4) 4 3_454
Pb8 Pb10 Pb14 110.28(3) . 3_454
I6 Pb10 Pb14 62.71(3) . 3_454
Pb15 Pb10 Pb14 166.45(3) . 3_454
Pb15 Pb10 Pb14 84.36(2) 4 3_454
Pb11 Pb10 Pb14 55.81(2) 3_464 3_454
Pb11 Pb10 Pb14 116.93(4) 2_564 3_454
Pb1 Pb10 Pb14 94.97(3) . 3_454
O6 Pb11 O8 82.7(7) . .
O6 Pb11 O9 102.4(6) . 2_565
O8 Pb11 O9 75.3(5) . 2_565
O6 Pb11 I4 83.3(4) . .
O8 Pb11 I4 77.6(4) . .
O9 Pb11 I4 151.2(4) 2_565 .
O6 Pb11 Pb8 144.2(4) . 2_565
O8 Pb11 Pb8 88.1(4) . 2_565
O9 Pb11 Pb8 41.9(4) 2_565 2_565
I4 Pb11 Pb8 128.34(9) . 2_565
O6 Pb11 Pb15 93.3(4) . 2_565
O8 Pb11 Pb15 37.3(4) . 2_565
O9 Pb11 Pb15 37.9(4) 2_565 2_565
I4 Pb11 Pb15 114.33(9) . 2_565
Pb8 Pb11 Pb15 60.62(3) 2_565 2_565
O6 Pb11 Pb4 38.1(5) . .
O8 Pb11 Pb4 44.7(5) . .
O9 Pb11 Pb4 87.9(4) 2_565 .
I4 Pb11 Pb4 79.31(6) . .
Pb8 Pb11 Pb4 122.37(4) 2_565 .
Pb15 Pb11 Pb4 61.85(3) 2_565 .
O6 Pb11 I7 149.6(4) . .
O8 Pb11 I7 86.6(4) . .
O9 Pb11 I7 102.3(4) 2_565 .
I4 Pb11 I7 66.64(8) . .
Pb8 Pb11 I7 63.14(4) 2_565 .
Pb15 Pb11 I7 95.26(4) 2_565 .
Pb4 Pb11 I7 126.13(4) . .
O6 Pb11 Pb17 91.6(4) . .
O8 Pb11 Pb17 32.5(4) . .
O9 Pb11 Pb17 103.7(4) 2_565 .
I4 Pb11 Pb17 47.57(9) . .
Pb8 Pb11 Pb17 98.90(4) 2_565 .
Pb15 Pb11 Pb17 67.15(3) 2_565 .
Pb4 Pb11 Pb17 60.90(3) . .
I7 Pb11 Pb17 65.30(4) . .
O6 Pb11 I2 86.5(4) . 2_565
O8 Pb11 I2 144.9(4) . 2_565
O9 Pb11 I2 74.7(4) 2_565 2_565
I4 Pb11 I2 134.11(10) . 2_565
Pb8 Pb11 I2 81.42(4) 2_565 2_565
Pb15 Pb11 I2 110.83(5) 2_565 2_565
Pb4 Pb11 I2 116.60(5) . 2_565
I7 Pb11 I2 117.12(5) . 2_565
Pb17 Pb11 I2 177.23(5) . 2_565
O6 Pb11 I3 95.3(5) . .
O8 Pb11 I3 145.0(4) . .
O9 Pb11 I3 138.4(4) 2_565 .
I4 Pb11 I3 67.50(9) . .
Pb8 Pb11 I3 111.35(5) 2_565 .
Pb15 Pb11 I3 171.42(5) 2_565 .
Pb4 Pb11 I3 126.28(5) . .
I7 Pb11 I3 77.63(4) . .
Pb17 Pb11 I3 113.20(5) . .
I2 Pb11 I3 69.10(6) 2_565 .
O6 Pb11 Pb16 139.5(5) . 2_575
O8 Pb11 Pb16 137.1(5) . 2_575
O9 Pb11 Pb16 96.4(4) 2_565 2_575
I4 Pb11 Pb16 97.05(6) . 2_575
Pb8 Pb11 Pb16 61.80(3) 2_565 2_575
Pb15 Pb11 Pb16 122.20(4) 2_565 2_575
Pb4 Pb11 Pb16 175.64(4) . 2_575
I7 Pb11 Pb16 53.53(4) . 2_575
Pb17 Pb11 Pb16 118.30(4) . 2_575
I2 Pb11 Pb16 64.29(4) 2_565 2_575
I3 Pb11 Pb16 49.58(4) . 2_575
O6 Pb11 Pb13 35.5(4) . 1_565
O8 Pb11 Pb13 95.6(4) . 1_565
O9 Pb11 Pb13 137.7(4) 2_565 1_565
I4 Pb11 Pb13 54.32(9) . 1_565
Pb8 Pb11 Pb13 176.01(4) 2_565 1_565
Pb15 Pb11 Pb13 121.92(3) 2_565 1_565
Pb4 Pb11 Pb13 60.07(3) . 1_565
I7 Pb11 Pb13 118.55(4) . 1_565
Pb17 Pb11 Pb13 85.05(3) . 1_565
I2 Pb11 Pb13 94.65(4) 2_565 1_565
I3 Pb11 Pb13 66.29(4) . 1_565
Pb16 Pb11 Pb13 115.85(4) 2_575 1_565
O1 Pb12 O3 79.7(6) 2_564 2_564
O1 Pb12 O4 77.0(6) 2_564 .
O3 Pb12 O4 97.7(6) 2_564 .
O1 Pb12 Pb3 43.2(4) 2_564 2_564
O3 Pb12 Pb3 36.6(4) 2_564 2_564
O4 Pb12 Pb3 85.1(4) . 2_564
O1 Pb12 Pb2 86.2(4) 2_564 .
O3 Pb12 Pb2 141.8(4) 2_564 .
O4 Pb12 Pb2 44.3(4) . .
Pb3 Pb12 Pb2 118.66(4) 2_564 .
O1 Pb12 Pb7 39.8(4) 2_564 .
O3 Pb12 Pb7 88.0(4) 2_564 .
O4 Pb12 Pb7 37.2(4) . .
Pb3 Pb12 Pb7 58.85(3) 2_564 .
Pb2 Pb12 Pb7 59.84(3) . .
O1 Pb12 I5 77.4(4) 2_564 2_564
O3 Pb12 I5 80.8(4) 2_564 2_564
O4 Pb12 I5 154.3(4) . 2_564
Pb3 Pb12 I5 78.52(4) 2_564 2_564
Pb2 Pb12 I5 130.44(6) . 2_564
Pb7 Pb12 I5 117.23(5) . 2_564
O1 Pb12 I3 77.3(4) 2_564 2_574
O3 Pb12 I3 145.8(5) 2_564 2_574
O4 Pb12 I3 101.4(4) . 2_574
Pb3 Pb12 I3 117.43(5) 2_564 2_574
Pb2 Pb12 I3 61.08(4) . 2_574
Pb7 Pb12 I3 90.35(4) . 2_574
I5 Pb12 I3 69.72(5) 2_564 2_574
O1 Pb12 I8 144.6(4) 2_564 2_564
O3 Pb12 I8 83.9(4) 2_564 2_564
O4 Pb12 I8 136.6(4) . 2_564
Pb3 Pb12 I8 116.27(5) 2_564 2_564
Pb2 Pb12 I8 124.30(4) . 2_564
Pb7 Pb12 I8 168.79(4) . 2_564
I5 Pb12 I8 69.10(5) 2_564 2_564
I3 Pb12 I8 100.71(5) 2_574 2_564
O1 Pb12 Pb5 97.6(4) 2_564 2_564
O3 Pb12 Pb5 31.0(5) 2_564 2_564
O4 Pb12 Pb5 77.3(4) . 2_564
Pb3 Pb12 Pb5 57.67(3) 2_564 2_564
Pb2 Pb12 Pb5 119.11(4) . 2_564
Pb7 Pb12 Pb5 85.68(3) . 2_564
I5 Pb12 Pb5 109.33(5) 2_564 2_564
I3 Pb12 Pb5 174.90(5) 2_574 2_564
I8 Pb12 Pb5 83.38(4) 2_564 2_564
O1 Pb12 Pb9 28.1(4) 2_564 2_564
O3 Pb12 Pb9 88.8(5) 2_564 2_564
O4 Pb12 Pb9 102.0(4) . 2_564
Pb3 Pb12 Pb9 58.15(3) 2_564 2_564
Pb2 Pb12 Pb9 95.20(4) . 2_564
Pb7 Pb12 Pb9 65.93(3) . 2_564
I5 Pb12 Pb9 52.39(5) 2_564 2_564
I3 Pb12 Pb9 59.67(4) 2_574 2_564
I8 Pb12 Pb9 121.44(5) 2_564 2_564
Pb5 Pb12 Pb9 115.61(3) 2_564 2_564
O1 Pb12 Pb1 94.6(4) 2_564 2_564
O3 Pb12 Pb1 32.1(4) 2_564 2_564
O4 Pb12 Pb1 129.0(4) . 2_564
Pb3 Pb12 Pb1 58.75(3) 2_564 2_564
Pb2 Pb12 Pb1 172.83(4) . 2_564
Pb7 Pb12 Pb1 116.93(3) . 2_564
I5 Pb12 Pb1 56.55(5) 2_564 2_564
I3 Pb12 Pb1 126.05(5) 2_574 2_564
I8 Pb12 Pb1 57.55(3) 2_564 2_564
Pb5 Pb12 Pb1 53.72(2) 2_564 2_564
Pb9 Pb12 Pb1 88.76(3) 2_564 2_564
O1 Pb12 Pb6 98.9(4) 2_564 .
O3 Pb12 Pb6 89.8(4) 2_564 .
O4 Pb12 Pb6 25.1(4) . .
Pb3 Pb12 Pb6 92.67(3) 2_564 .
Pb2 Pb12 Pb6 57.41(3) . .
Pb7 Pb12 Pb6 59.88(3) . .
I5 Pb12 Pb6 170.36(4) 2_564 .
I3 Pb12 Pb6 118.49(5) 2_574 .
I8 Pb12 Pb6 112.23(5) 2_564 .
Pb5 Pb12 Pb6 62.00(3) 2_564 .
Pb9 Pb12 Pb6 125.80(4) 2_564 .
Pb1 Pb12 Pb6 115.46(4) 2_564 .
O1 Pb12 I1 144.1(4) 2_564 1_554
O3 Pb12 I1 83.0(5) 2_564 1_554
O4 Pb12 I1 74.4(4) . 1_554
Pb3 Pb12 I1 112.45(5) 2_564 1_554
Pb2 Pb12 I1 88.28(5) . 1_554
Pb7 Pb12 I1 108.73(4) . 1_554
I5 Pb12 I1 130.32(6) 2_564 1_554
I3 Pb12 I1 129.39(5) 2_574 1_554
I8 Pb12 I1 62.66(5) 2_564 1_554
Pb5 Pb12 I1 55.21(3) 2_564 1_554
Pb9 Pb12 I1 170.48(4) 2_564 1_554
Pb1 Pb12 I1 86.91(4) 2_564 1_554
Pb6 Pb12 I1 49.61(4) . 1_554
O6 Pb13 O6 73.5(8) 1_545 4_545
O6 Pb13 O10 115.9(5) 1_545 4
O6 Pb13 O10 73.7(5) 4_545 4
O6 Pb13 O10 73.7(5) 1_545 .
O6 Pb13 O10 115.9(5) 4_545 .
O10 Pb13 O10 73.8(8) 4 .
O6 Pb13 Br1 85.3(4) 1_545 1_545
O6 Pb13 Br1 85.3(4) 4_545 1_545
O10 Pb13 Br1 143.1(4) 4 1_545
O10 Pb13 Br1 143.1(4) . 1_545
O6 Pb13 I4 85.3(4) 1_545 1_545
O6 Pb13 I4 85.3(4) 4_545 1_545
O10 Pb13 I4 143.1(4) 4 1_545
O10 Pb13 I4 143.1(4) . 1_545
Br1 Pb13 I4 0.00(12) 1_545 1_545
O6 Pb13 Pb14 87.6(4) 1_545 4
O6 Pb13 Pb14 37.9(4) 4_545 4
O10 Pb13 Pb14 38.0(4) 4 4
O10 Pb13 Pb14 87.7(4) . 4
Br1 Pb13 Pb14 121.89(7) 1_545 4
I4 Pb13 Pb14 121.89(7) 1_545 4
O6 Pb13 Pb14 37.9(4) 1_545 .
O6 Pb13 Pb14 87.6(4) 4_545 .
O10 Pb13 Pb14 87.7(4) 4 .
O10 Pb13 Pb14 38.0(4) . .
Br1 Pb13 Pb14 121.89(7) 1_545 .
I4 Pb13 Pb14 121.89(7) 1_545 .
Pb14 Pb13 Pb14 77.13(4) 4 .
O6 Pb13 Pb8 98.0(4) 1_545 .
O6 Pb13 Pb8 98.0(4) 4_545 .
O10 Pb13 Pb8 37.0(4) 4 .
O10 Pb13 Pb8 37.0(4) . .
Br1 Pb13 Pb8 175.90(10) 1_545 .
I4 Pb13 Pb8 175.90(10) 1_545 .
Pb14 Pb13 Pb8 60.94(3) 4 .
Pb14 Pb13 Pb8 60.94(3) . .
O6 Pb13 Pb4 36.9(4) 1_545 1_545
O6 Pb13 Pb4 36.9(4) 4_545 1_545
O10 Pb13 Pb4 98.8(4) 4 1_545
O10 Pb13 Pb4 98.8(4) . 1_545
Br1 Pb13 Pb4 80.11(10) 1_545 1_545
I4 Pb13 Pb4 80.11(10) 1_545 1_545
Pb14 Pb13 Pb4 61.50(3) 4 1_545
Pb14 Pb13 Pb4 61.50(3) . 1_545
Pb8 Pb13 Pb4 103.98(5) . 1_545
O6 Pb13 I5 143.2(4) 1_545 .
O6 Pb13 I5 143.2(4) 4_545 .
O10 Pb13 I5 83.4(4) 4 .
O10 Pb13 I5 83.4(4) . .
Br1 Pb13 I5 97.15(10) 1_545 .
I4 Pb13 I5 97.15(10) 1_545 .
Pb14 Pb13 I5 120.41(5) 4 .
Pb14 Pb13 I5 120.41(5) . .
Pb8 Pb13 I5 78.75(6) . .
Pb4 Pb13 I5 177.26(6) 1_545 .
O6 Pb13 Pb11 32.9(4) 1_545 1_545
O6 Pb13 Pb11 91.4(4) 4_545 1_545
O10 Pb13 Pb11 148.8(4) 4 1_545
O10 Pb13 Pb11 89.3(4) . 1_545
Br1 Pb13 Pb11 58.77(5) 1_545 1_545
I4 Pb13 Pb11 58.77(5) 1_545 1_545
Pb14 Pb13 Pb11 117.44(4) 4 1_545
Pb14 Pb13 Pb11 63.88(3) . 1_545
Pb8 Pb13 Pb11 123.35(3) . 1_545
Pb4 Pb13 Pb11 57.36(3) 1_545 1_545
I5 Pb13 Pb11 121.21(3) . 1_545
O6 Pb13 Pb11 91.4(4) 1_545 4_545
O6 Pb13 Pb11 32.9(4) 4_545 4_545
O10 Pb13 Pb11 89.3(4) 4 4_545
O10 Pb13 Pb11 148.8(4) . 4_545
Br1 Pb13 Pb11 58.77(5) 1_545 4_545
I4 Pb13 Pb11 58.77(5) 1_545 4_545
Pb14 Pb13 Pb11 63.88(3) 4 4_545
Pb14 Pb13 Pb11 117.44(4) . 4_545
Pb8 Pb13 Pb11 123.35(3) . 4_545
Pb4 Pb13 Pb11 57.36(3) 1_545 4_545
I5 Pb13 Pb11 121.21(3) . 4_545
Pb11 Pb13 Pb11 92.55(5) 1_545 4_545
O6 Pb13 Pb15 148.0(4) 1_545 4
O6 Pb13 Pb15 90.2(4) 4_545 4
O10 Pb13 Pb15 32.0(4) 4 4
O10 Pb13 Pb15 89.9(4) . 4
Br1 Pb13 Pb15 121.43(6) 1_545 4
I4 Pb13 Pb15 121.43(6) 1_545 4
Pb14 Pb13 Pb15 64.00(2) 4 4
Pb14 Pb13 Pb15 116.17(4) . 4
Pb8 Pb13 Pb15 56.33(3) . 4
Pb4 Pb13 Pb15 124.23(3) 1_545 4
I5 Pb13 Pb15 57.23(3) . 4
Pb11 Pb13 Pb15 178.34(4) 1_545 4
Pb11 Pb13 Pb15 88.85(2) 4_545 4
O10 Pb14 O6 79.0(6) . 1_545
O10 Pb14 O7 83.2(7) . .
O6 Pb14 O7 81.3(7) 1_545 .
O10 Pb14 I8 159.4(4) . 2
O6 Pb14 I8 83.9(4) 1_545 2
O7 Pb14 I8 82.9(6) . 2
O10 Pb14 Pb13 41.1(4) . .
O6 Pb14 Pb13 40.4(5) 1_545 .
O7 Pb14 Pb13 69.0(5) . .
I8 Pb14 Pb13 118.98(5) 2 .
O10 Pb14 I7 91.2(4) . 2_564
O6 Pb14 I7 158.6(5) 1_545 2_564
O7 Pb14 I7 78.6(5) . 2_564
I8 Pb14 I7 100.92(5) 2 2_564
Pb13 Pb14 I7 123.21(5) . 2_564
O10 Pb14 Pb8 35.9(4) . .
O6 Pb14 Pb8 100.4(5) 1_545 .
O7 Pb14 Pb8 58.6(6) . .
I8 Pb14 Pb8 139.69(4) 2 .
Pb13 Pb14 Pb8 60.91(3) . .
I7 Pb14 Pb8 62.49(4) 2_564 .
O10 Pb14 Pb4 101.2(4) . 1_545
O6 Pb14 Pb4 35.5(4) 1_545 1_545
O7 Pb14 Pb4 57.1(6) . 1_545
I8 Pb14 Pb4 58.32(4) 2 1_545
Pb13 Pb14 Pb4 60.91(3) . 1_545
I7 Pb14 Pb4 131.57(5) 2_564 1_545
Pb8 Pb14 Pb4 103.54(3) . 1_545
O10 Pb14 I2 89.9(4) . 2
O6 Pb14 I2 85.7(4) 1_545 2
O7 Pb14 I2 166.2(5) . 2
I8 Pb14 I2 100.30(6) 2 2
Pb13 Pb14 I2 98.03(4) . 2
I7 Pb14 I2 113.52(6) 2_564 2
Pb8 Pb14 I2 119.94(5) . 2
Pb4 Pb14 I2 113.14(5) 1_545 2
O10 Pb14 Pb11 88.8(4) . 1_545
O6 Pb14 Pb11 28.8(4) 1_545 1_545
O7 Pb14 Pb11 109.4(5) . 1_545
I8 Pb14 Pb11 81.55(4) 2 1_545
Pb13 Pb14 Pb11 60.74(3) . 1_545
I7 Pb14 Pb11 171.93(4) 2_564 1_545
Pb8 Pb14 Pb11 120.26(3) . 1_545
Pb4 Pb14 Pb11 56.23(3) 1_545 1_545
I2 Pb14 Pb11 58.41(4) 2 1_545
O10 Pb14 Pb15 28.3(4) . .
O6 Pb14 Pb15 90.3(4) 1_545 .
O7 Pb14 Pb15 110.6(6) . .
I8 Pb14 Pb15 164.31(4) 2 .
Pb13 Pb14 Pb15 62.07(3) . .
I7 Pb14 Pb15 89.79(4) 2_564 .
Pb8 Pb14 Pb15 55.72(2) . .
Pb4 Pb14 Pb15 121.78(3) 1_545 .
I2 Pb14 Pb15 64.64(5) 2 .
Pb11 Pb14 Pb15 86.35(3) 1_545 .
O10 Pb14 Pb17 84.3(4) . 2_564
O6 Pb14 Pb17 135.2(4) 1_545 2_564
O7 Pb14 Pb17 137.6(6) . 2_564
I8 Pb14 Pb17 116.08(4) 2 2_564
Pb13 Pb14 Pb17 121.23(4) . 2_564
I7 Pb14 Pb17 61.31(4) 2_564 2_564
Pb8 Pb14 Pb17 89.07(3) . 2_564
Pb4 Pb14 Pb17 165.16(4) 1_545 2_564
I2 Pb14 Pb17 52.70(5) 2 2_564
Pb11 Pb14 Pb17 110.67(3) 1_545 2_564
Pb15 Pb14 Pb17 59.33(3) . 2_564
O10 Pb14 I6 136.1(4) . 2
O6 Pb14 I6 134.8(5) 1_545 2
O7 Pb14 I6 122.6(5) . 2
I8 Pb14 I6 64.52(4) 2 2
Pb13 Pb14 I6 168.31(4) . 2
I7 Pb14 I6 64.26(5) 2_564 2
Pb8 Pb14 I6 124.73(5) . 2
Pb4 Pb14 I6 122.47(5) 1_545 2
I2 Pb14 I6 70.29(4) 2 2
Pb11 Pb14 I6 110.67(4) 1_545 2
Pb15 Pb14 I6 111.28(4) . 2
Pb17 Pb14 I6 52.26(4) 2_564 2
O10 Pb14 Pb10 135.1(4) . 2
O6 Pb14 Pb10 83.1(5) 1_545 2
O7 Pb14 Pb10 134.1(6) . 2
I8 Pb14 Pb10 52.61(4) 2 2
Pb13 Pb14 Pb10 119.58(4) . 2
I7 Pb14 Pb10 116.57(4) 2_564 2
Pb8 Pb14 Pb10 167.23(4) . 2
Pb4 Pb14 Pb10 86.46(3) 1_545 2
I2 Pb14 Pb10 47.71(5) 2 2
Pb11 Pb14 Pb10 58.85(2) 1_545 2
Pb15 Pb14 Pb10 112.29(3) . 2
Pb17 Pb14 Pb10 80.04(3) 2_564 2
I6 Pb14 Pb10 52.32(4) 2 2
O9 Pb15 O8 78.2(6) . 2_564
O9 Pb15 O10 78.3(6) . .
O8 Pb15 O10 97.0(6) 2_564 .
O9 Pb15 Pb11 41.1(4) . 2_564
O8 Pb15 Pb11 37.1(4) 2_564 2_564
O10 Pb15 Pb11 87.3(4) . 2_564
O9 Pb15 Pb8 40.3(4) . .
O8 Pb15 Pb8 86.6(4) 2_564 .
O10 Pb15 Pb8 38.0(4) . .
Pb11 Pb15 Pb8 59.20(3) 2_564 .
O9 Pb15 I5 77.8(4) . .
O8 Pb15 I5 154.4(4) 2_564 .
O10 Pb15 I5 86.8(4) . .
Pb11 Pb15 I5 118.46(5) 2_564 .
Pb8 Pb15 I5 80.86(4) . .
O9 Pb15 I8 74.4(4) . .
O8 Pb15 I8 95.1(5) 2_564 .
O10 Pb15 I8 147.1(4) . .
Pb11 Pb15 I8 84.18(4) 2_564 .
Pb8 Pb15 I8 112.92(5) . .
I5 Pb15 I8 69.87(5) . .
O9 Pb15 Pb4 88.1(4) . 2_564
O8 Pb15 Pb4 43.0(4) 2_564 2_564
O10 Pb15 Pb4 139.9(4) . 2_564
Pb11 Pb15 Pb4 59.40(3) 2_564 2_564
Pb8 Pb15 Pb4 118.51(4) . 2_564
I5 Pb15 Pb4 127.28(5) . 2_564
I8 Pb15 Pb4 57.41(4) . 2_564
O9 Pb15 I3 145.4(4) . 1_545
O8 Pb15 I3 136.3(4) 2_564 1_545
O10 Pb15 I3 92.0(4) . 1_545
Pb11 Pb15 I3 172.96(4) 2_564 1_545
Pb8 Pb15 I3 123.16(5) . 1_545
I5 Pb15 I3 68.46(5) . 1_545
I8 Pb15 I3 100.04(5) . 1_545
Pb4 Pb15 I3 118.19(4) 2_564 1_545
O9 Pb15 Pb10 28.2(4) . .
O8 Pb15 Pb10 100.8(4) 2_564 .
O10 Pb15 Pb10 92.1(4) . .
Pb11 Pb15 Pb10 65.44(3) 2_564 .
Pb8 Pb15 Pb10 58.29(3) . .
I5 Pb15 Pb10 53.66(5) . .
I8 Pb15 Pb10 55.59(3) . .
Pb4 Pb15 Pb10 93.26(3) 2_564 .
I3 Pb15 Pb10 121.59(4) 1_545 .
O9 Pb15 Pb13 91.8(4) . .
O8 Pb15 Pb13 130.7(5) 2_564 .
O10 Pb15 Pb13 34.1(4) . .
Pb11 Pb15 Pb13 117.04(3) 2_564 .
Pb8 Pb15 Pb13 58.59(3) . .
I5 Pb15 Pb13 58.96(5) . .
I8 Pb15 Pb13 128.77(4) . .
Pb4 Pb15 Pb13 173.48(4) 2_564 .
I3 Pb15 Pb13 64.61(4) 1_545 .
Pb10 Pb15 Pb13 89.75(3) . .
O9 Pb15 Pb14 95.2(4) . .
O8 Pb15 Pb14 78.8(5) 2_564 .
O10 Pb15 Pb14 28.0(4) . .
Pb11 Pb15 Pb14 85.46(3) 2_564 .
Pb8 Pb15 Pb14 57.95(3) . .
I5 Pb15 Pb14 112.20(5) . .
I8 Pb15 Pb14 168.96(5) . .
Pb4 Pb15 Pb14 119.58(3) 2_564 .
I3 Pb15 Pb14 90.65(4) 1_545 .
Pb10 Pb15 Pb14 116.14(3) . .
Pb13 Pb15 Pb14 53.93(3) . .
O9 Pb15 Pb17 97.9(4) . 2_564
O8 Pb15 Pb17 24.3(4) 2_564 2_564
O10 Pb15 Pb17 87.2(4) . 2_564
Pb11 Pb15 Pb17 58.09(3) 2_564 2_564
Pb8 Pb15 Pb17 92.46(3) . 2_564
I5 Pb15 Pb17 173.20(4) . 2_564
I8 Pb15 Pb17 114.32(5) . 2_564
Pb4 Pb15 Pb17 57.20(3) 2_564 2_564
I3 Pb15 Pb17 114.89(5) 1_545 2_564
Pb10 Pb15 Pb17 123.51(4) . 2_564
Pb13 Pb15 Pb17 116.39(4) . 2_564
Pb14 Pb15 Pb17 62.61(3) . 2_564
O9 Pb15 I2 143.1(4) . 2
O8 Pb15 I2 75.0(4) 2_564 2
O10 Pb15 I2 80.3(4) . 2
Pb11 Pb15 I2 108.49(5) 2_564 2
Pb8 Pb15 I2 112.69(4) . 2
I5 Pb15 I2 130.47(6) . 2
I8 Pb15 I2 132.50(5) . 2
Pb4 Pb15 I2 89.24(4) 2_564 2
I3 Pb15 I2 64.51(5) 1_545 2
Pb10 Pb15 I2 170.62(4) . 2
Pb13 Pb15 I2 86.89(4) . 2
Pb14 Pb15 I2 55.11(3) . 2
Pb17 Pb15 I2 51.22(4) 2_564 2
O5 Pb16 I3 86.1(5) . 3_474
O5 Pb16 I3 86.1(5) . 2_574
I3 Pb16 I3 93.40(9) 3_474 2_574
O5 Pb16 I7 85.4(6) . 2_574
I3 Pb16 I7 170.11(6) 3_474 2_574
I3 Pb16 I7 91.19(5) 2_574 2_574
O5 Pb16 I7 85.4(6) . 3_474
I3 Pb16 I7 91.19(5) 3_474 3_474
I3 Pb16 I7 170.11(6) 2_574 3_474
I7 Pb16 I7 82.99(8) 2_574 3_474
O5 Pb16 Pb5 37.76(5) . 4
I3 Pb16 Pb5 61.76(4) 3_474 4
I3 Pb16 Pb5 114.61(5) 2_574 4
I7 Pb16 Pb5 108.35(5) 2_574 4
I7 Pb16 Pb5 60.33(4) 3_474 4
O5 Pb16 Pb5 37.76(5) . .
I3 Pb16 Pb5 114.61(5) 3_474 .
I3 Pb16 Pb5 61.76(4) 2_574 .
I7 Pb16 Pb5 60.33(4) 2_574 .
I7 Pb16 Pb5 108.35(5) 3_474 .
Pb5 Pb16 Pb5 75.36(3) 4 .
O5 Pb16 Pb8 137.6(8) . 1_565
I3 Pb16 Pb8 120.65(4) 3_474 1_565
I3 Pb16 Pb8 120.65(4) 2_574 1_565
I7 Pb16 Pb8 63.69(4) 2_574 1_565
I7 Pb16 Pb8 63.69(4) 3_474 1_565
Pb5 Pb16 Pb8 124.02(4) 4 1_565
Pb5 Pb16 Pb8 124.02(4) . 1_565
O5 Pb16 Pb11 133.84(9) . 2_574
I3 Pb16 Pb11 128.32(6) 3_474 2_574
I3 Pb16 Pb11 64.91(4) 2_574 2_574
I7 Pb16 Pb11 61.56(4) 2_574 2_574
I7 Pb16 Pb11 118.32(5) 3_474 2_574
Pb5 Pb16 Pb11 169.52(4) 4 2_574
Pb5 Pb16 Pb11 96.11(2) . 2_574
Pb8 Pb16 Pb11 55.78(2) 1_565 2_574
O5 Pb16 Pb11 133.84(9) . 3_474
I3 Pb16 Pb11 64.91(4) 3_474 3_474
I3 Pb16 Pb11 128.32(6) 2_574 3_474
I7 Pb16 Pb11 118.32(5) 2_574 3_474
I7 Pb16 Pb11 61.56(4) 3_474 3_474
Pb5 Pb16 Pb11 96.11(2) 4 3_474
Pb5 Pb16 Pb11 169.52(4) . 3_474
Pb8 Pb16 Pb11 55.78(2) 1_565 3_474
Pb11 Pb16 Pb11 91.68(4) 2_574 3_474
O5 Pb16 I2 147.2(8) . 1_565
I3 Pb16 I2 71.74(5) 3_474 1_565
I3 Pb16 I2 71.74(5) 2_574 1_565
I7 Pb16 I2 118.07(5) 2_574 1_565
I7 Pb16 I2 118.07(5) 3_474 1_565
Pb5 Pb16 I2 133.17(4) 4 1_565
Pb5 Pb16 I2 133.17(4) . 1_565
Pb8 Pb16 I2 75.20(5) 1_565 1_565
Pb11 Pb16 I2 57.23(3) 2_574 1_565
Pb11 Pb16 I2 57.23(3) 3_474 1_565
O5 Pb16 Pb2 40.9(8) . .
I3 Pb16 Pb2 60.11(4) 3_474 .
I3 Pb16 Pb2 60.11(4) 2_574 .
I7 Pb16 Pb2 115.35(4) 2_574 .
I7 Pb16 Pb2 115.35(4) 3_474 .
Pb5 Pb16 Pb2 55.03(3) 4 .
Pb5 Pb16 Pb2 55.03(3) . .
Pb8 Pb16 Pb2 178.58(6) 1_565 .
Pb11 Pb16 Pb2 124.91(3) 2_574 .
Pb11 Pb16 Pb2 124.91(3) 3_474 .
I2 Pb16 Pb2 106.22(6) 1_565 .
O5 Pb16 Pb3 41.6(8) . .
I3 Pb16 Pb3 113.75(4) 3_474 .
I3 Pb16 Pb3 113.75(4) 2_574 .
I7 Pb16 Pb3 56.36(4) 2_574 .
I7 Pb16 Pb3 56.36(4) 3_474 .
Pb5 Pb16 Pb3 52.01(3) 4 .
Pb5 Pb16 Pb3 52.01(3) . .
Pb8 Pb16 Pb3 96.03(5) 1_565 .
Pb11 Pb16 Pb3 117.91(4) 2_574 .
Pb11 Pb16 Pb3 117.91(4) 3_474 .
I2 Pb16 Pb3 171.23(6) 1_565 .
Pb2 Pb16 Pb3 82.56(3) . .
O8 Pb17 O8 83.0(9) 4 .
O8 Pb17 I4 93.1(4) 4 .
O8 Pb17 I4 93.1(4) . .
O8 Pb17 I2 90.4(4) 4 1_566
O8 Pb17 I2 90.4(4) . 1_566
I4 Pb17 I2 175.34(12) . 1_566
O8 Pb17 I6 137.5(5) 4 1_566
O8 Pb17 I6 137.5(5) . 1_566
I4 Pb17 I6 96.23(11) . 1_566
I2 Pb17 I6 79.11(7) 1_566 1_566
O8 Pb17 Pb4 42.2(5) 4 .
O8 Pb17 Pb4 42.2(5) . .
I4 Pb17 Pb4 85.68(11) . .
I2 Pb17 Pb4 98.98(6) 1_566 .
I6 Pb17 Pb4 178.09(7) 1_566 .
O8 Pb17 Pb11 33.4(4) 4 4
O8 Pb17 Pb11 98.2(5) . 4
I4 Pb17 Pb11 62.83(6) . 4
I2 Pb17 Pb11 119.70(4) 1_566 4
I6 Pb17 Pb11 122.93(3) 1_566 4
Pb4 Pb17 Pb11 58.00(3) . 4
O8 Pb17 Pb11 98.2(5) 4 .
O8 Pb17 Pb11 33.4(4) . .
I4 Pb17 Pb11 62.83(6) . .
I2 Pb17 Pb11 119.70(4) 1_566 .
I6 Pb17 Pb11 122.93(3) 1_566 .
Pb4 Pb17 Pb11 58.00(3) . .
Pb11 Pb17 Pb11 95.11(5) 4 .
O8 Pb17 I7 153.3(5) 4 .
O8 Pb17 I7 79.7(5) . .
I4 Pb17 I7 67.88(6) . .
I2 Pb17 I7 109.80(5) 1_566 .
I6 Pb17 I7 65.97(4) 1_566 .
Pb4 Pb17 I7 114.90(4) . .
Pb11 Pb17 I7 130.49(6) 4 .
Pb11 Pb17 I7 56.96(3) . .
O8 Pb17 I7 79.7(5) 4 4
O8 Pb17 I7 153.3(5) . 4
I4 Pb17 I7 67.88(6) . 4
I2 Pb17 I7 109.80(5) 1_566 4
I6 Pb17 I7 65.97(4) 1_566 4
Pb4 Pb17 I7 114.90(4) . 4
Pb11 Pb17 I7 56.96(3) 4 4
Pb11 Pb17 I7 130.49(6) . 4
I7 Pb17 I7 108.08(6) . 4
O8 Pb17 Pb15 25.0(4) 4 3_465
O8 Pb17 Pb15 89.0(5) . 3_465
I4 Pb17 Pb15 117.15(8) . 3_465
I2 Pb17 Pb15 65.97(4) 1_566 3_465
I6 Pb17 Pb15 122.16(5) 1_566 3_465
Pb4 Pb17 Pb15 56.69(3) . 3_465
Pb11 Pb17 Pb15 54.75(2) 4 3_465
Pb11 Pb17 Pb15 114.34(4) . 3_465
I7 Pb17 Pb15 167.98(4) . 3_465
I7 Pb17 Pb15 83.85(3) 4 3_465
O8 Pb17 Pb15 89.0(5) 4 2_565
O8 Pb17 Pb15 25.0(4) . 2_565
I4 Pb17 Pb15 117.15(8) . 2_565
I2 Pb17 Pb15 65.97(4) 1_566 2_565
I6 Pb17 Pb15 122.16(4) 1_566 2_565
Pb4 Pb17 Pb15 56.69(3) . 2_565
Pb11 Pb17 Pb15 114.34(4) 4 2_565
Pb11 Pb17 Pb15 54.75(2) . 2_565
I7 Pb17 Pb15 83.85(3) . 2_565
I7 Pb17 Pb15 167.98(4) 4 2_565
Pb15 Pb17 Pb15 84.18(4) 3_465 2_565
O8 Pb17 Pb14 140.3(4) 4 2_565
O8 Pb17 Pb14 75.0(5) . 2_565
I4 Pb17 Pb14 120.29(5) . 2_565
I2 Pb17 Pb14 57.77(3) 1_566 2_565
I6 Pb17 Pb14 64.48(3) 1_566 2_565
Pb4 Pb17 Pb14 114.53(3) . 2_565
Pb11 Pb17 Pb14 172.34(5) 4 2_565
Pb11 Pb17 Pb14 81.11(2) . 2_565
I7 Pb17 Pb14 52.49(4) . 2_565
I7 Pb17 Pb14 130.37(5) 4 2_565
Pb15 Pb17 Pb14 120.77(5) 3_465 2_565
Pb15 Pb17 Pb14 58.05(2) 2_565 2_565
Pb9 I1 Pb6 96.20(7) . 1_556
Pb9 I1 Pb5 72.85(4) . 3_465
Pb6 I1 Pb5 70.00(4) 1_556 3_465
Pb9 I1 Pb5 72.85(4) . 2_565
Pb6 I1 Pb5 70.00(4) 1_556 2_565
Pb5 I1 Pb5 122.90(7) 3_465 2_565
Pb9 I1 Pb7 69.29(6) . 3_465
Pb6 I1 Pb7 131.75(4) 1_556 3_465
Pb5 I1 Pb7 61.76(3) 3_465 3_465
Pb5 I1 Pb7 137.68(9) 2_565 3_465
Pb9 I1 Pb7 69.29(6) . 2_565
Pb6 I1 Pb7 131.75(4) 1_556 2_565
Pb5 I1 Pb7 137.68(9) 3_465 2_565
Pb5 I1 Pb7 61.76(3) 2_565 2_565
Pb7 I1 Pb7 87.29(8) 3_465 2_565
Pb9 I1 I8 125.00(8) . 2_565
Pb6 I1 I8 119.24(8) 1_556 2_565
Pb5 I1 I8 155.19(6) 3_465 2_565
Pb5 I1 I8 81.21(3) 2_565 2_565
Pb7 I1 I8 105.66(7) 3_465 2_565
Pb7 I1 I8 55.71(4) 2_565 2_565
Pb9 I1 I8 125.00(8) . 3_465
Pb6 I1 I8 119.24(8) 1_556 3_465
Pb5 I1 I8 81.21(3) 3_465 3_465
Pb5 I1 I8 155.19(6) 2_565 3_465
Pb7 I1 I8 55.71(4) 3_465 3_465
Pb7 I1 I8 105.66(7) 2_565 3_465
I8 I1 I8 74.27(6) 2_565 3_465
Pb9 I1 Pb12 132.05(4) . 1_556
Pb6 I1 Pb12 64.62(6) 1_556 1_556
Pb5 I1 Pb12 129.35(9) 3_465 1_556
Pb5 I1 Pb12 59.43(3) 2_565 1_556
Pb7 I1 Pb12 155.78(7) 3_465 1_556
Pb7 I1 Pb12 90.81(2) 2_565 1_556
I8 I1 Pb12 54.66(4) 2_565 1_556
I8 I1 Pb12 101.94(7) 3_465 1_556
Pb9 I1 Pb12 132.05(4) . 4_556
Pb6 I1 Pb12 64.62(6) 1_556 4_556
Pb5 I1 Pb12 59.43(3) 3_465 4_556
Pb5 I1 Pb12 129.35(9) 2_565 4_556
Pb7 I1 Pb12 90.81(2) 3_465 4_556
Pb7 I1 Pb12 155.78(7) 2_565 4_556
I8 I1 Pb12 101.94(7) 2_565 4_556
I8 I1 Pb12 54.66(4) 3_465 4_556
Pb12 I1 Pb12 81.14(7) 1_556 4_556
Pb10 I2 Pb17 105.53(8) . 1_544
Pb10 I2 Pb11 69.79(5) . 2_564
Pb17 I2 Pb11 131.60(4) 1_544 2_564
Pb10 I2 Pb11 69.79(5) . 3_464
Pb17 I2 Pb11 131.60(4) 1_544 3_464
Pb11 I2 Pb11 93.32(7) 2_564 3_464
Pb10 I2 Pb14 74.63(5) . 2_554
Pb17 I2 Pb14 69.54(4) 1_544 2_554
Pb11 I2 Pb14 62.74(3) 2_564 2_554
Pb11 I2 Pb14 142.43(8) 3_464 2_554
Pb10 I2 Pb14 74.63(5) . 3_454
Pb17 I2 Pb14 69.54(4) 1_544 3_454
Pb11 I2 Pb14 142.43(8) 2_564 3_454
Pb11 I2 Pb14 62.74(3) 3_464 3_454
Pb14 I2 Pb14 118.58(7) 2_554 3_454
Pb10 I2 Pb16 100.16(8) . 1_545
Pb17 I2 Pb16 154.31(9) 1_544 1_545
Pb11 I2 Pb16 58.48(4) 2_564 1_545
Pb11 I2 Pb16 58.48(4) 3_464 1_545
Pb14 I2 Pb16 118.45(4) 2_554 1_545
Pb14 I2 Pb16 118.45(4) 3_454 1_545
Pb10 I2 Pb15 134.78(4) . 3_454
Pb17 I2 Pb15 62.81(5) 1_544 3_454
Pb11 I2 Pb15 152.05(7) 2_564 3_454
Pb11 I2 Pb15 86.20(3) 3_464 3_454
Pb14 I2 Pb15 128.79(8) 2_554 3_454
Pb14 I2 Pb15 60.25(3) 3_454 3_454
Pb16 I2 Pb15 98.62(5) 1_545 3_454
Pb10 I2 Pb15 134.78(4) . 2_554
Pb17 I2 Pb15 62.81(5) 1_544 2_554
Pb11 I2 Pb15 86.20(3) 2_564 2_554
Pb11 I2 Pb15 152.05(7) 3_464 2_554
Pb14 I2 Pb15 60.25(3) 2_554 2_554
Pb14 I2 Pb15 128.79(8) 3_454 2_554
Pb16 I2 Pb15 98.62(5) 1_545 2_554
Pb15 I2 Pb15 81.51(6) 3_454 2_554
Pb10 I2 I3 124.87(7) . 3_464
Pb17 I2 I3 116.14(7) 1_544 3_464
Pb11 I2 I3 103.07(7) 2_564 3_464
Pb11 I2 I3 55.82(4) 3_464 3_464
Pb14 I2 I3 152.41(6) 2_554 3_464
Pb14 I2 I3 87.40(4) 3_454 3_464
Pb16 I2 I3 44.98(4) 1_545 3_464
Pb15 I2 I3 54.21(4) 3_454 3_464
Pb15 I2 I3 97.04(6) 2_554 3_464
Pb10 I2 I3 124.87(7) . 2_564
Pb17 I2 I3 116.14(7) 1_544 2_564
Pb11 I2 I3 55.82(4) 2_564 2_564
Pb11 I2 I3 103.07(7) 3_464 2_564
Pb14 I2 I3 87.40(4) 2_554 2_564
Pb14 I2 I3 152.41(6) 3_454 2_564
Pb16 I2 I3 44.98(4) 1_545 2_564
Pb15 I2 I3 97.04(6) 3_454 2_564
Pb15 I2 I3 54.21(4) 2_554 2_564
I3 I2 I3 65.60(7) 3_464 2_564
Pb16 I3 Pb5 65.55(5) 2_575 2_575
Pb16 I3 Pb12 129.77(7) 2_575 2_575
Pb5 I3 Pb12 92.17(4) 2_575 2_575
Pb16 I3 Pb2 72.24(5) 2_575 2_575
Pb5 I3 Pb2 59.39(4) 2_575 2_575
Pb12 I3 Pb2 57.92(4) 2_575 2_575
Pb16 I3 Pb11 65.52(4) 2_575 .
Pb5 I3 Pb11 98.47(6) 2_575 .
Pb12 I3 Pb11 164.40(7) 2_575 .
Pb2 I3 Pb11 137.62(7) 2_575 .
Pb16 I3 Pb9 133.08(7) 2_575 1_565
Pb5 I3 Pb9 69.12(4) 2_575 1_565
Pb12 I3 Pb9 62.26(4) 2_575 1_565
Pb2 I3 Pb9 94.88(5) 2_575 1_565
Pb11 I3 Pb9 111.08(6) . 1_565
Pb16 I3 Pb15 123.63(6) 2_575 1_565
Pb5 I3 Pb15 169.65(6) 2_575 1_565
Pb12 I3 Pb15 78.14(5) 2_575 1_565
Pb2 I3 Pb15 116.71(7) 2_575 1_565
Pb11 I3 Pb15 90.35(4) . 1_565
Pb9 I3 Pb15 102.69(6) 1_565 1_565
Pb16 I3 I4 97.90(9) 2_575 .
Pb5 I3 I4 74.69(8) 2_575 .
Pb12 I3 I4 119.82(8) 2_575 .
Pb2 I3 I4 133.20(9) 2_575 .
Pb11 I3 I4 53.34(7) . .
Pb9 I3 I4 58.14(7) 1_565 .
Pb15 I3 I4 106.84(8) 1_565 .
Pb16 I3 Pb13 122.58(6) 2_575 1_565
Pb5 I3 Pb13 122.29(7) 2_575 1_565
Pb12 I3 Pb13 107.51(6) 2_575 1_565
Pb2 I3 Pb13 165.04(7) 2_575 1_565
Pb11 I3 Pb13 57.07(4) . 1_565
Pb9 I3 Pb13 73.58(5) 1_565 1_565
Pb15 I3 Pb13 58.64(4) 1_565 1_565
I4 I3 Pb13 48.22(8) . 1_565
Pb16 I3 I5 175.48(7) 2_575 1_565
Pb5 I3 I5 117.30(6) 2_575 1_565
Pb12 I3 I5 54.48(4) 2_575 1_565
Pb2 I3 I5 112.15(6) 2_575 1_565
Pb11 I3 I5 110.15(6) . 1_565
Pb9 I3 I5 48.88(5) 1_565 1_565
Pb15 I3 I5 53.91(4) 1_565 1_565
I4 I3 I5 79.90(8) . 1_565
Pb13 I3 I5 53.08(5) 1_565 1_565
Pb16 I3 I2 63.28(5) 2_575 2_565
Pb5 I3 I2 128.53(7) 2_575 2_565
Pb12 I3 I2 125.02(7) 2_575 2_565
Pb2 I3 I2 108.22(6) 2_575 2_565
Pb11 I3 I2 55.09(4) . 2_565
Pb9 I3 I2 155.95(6) 1_565 2_565
Pb15 I3 I2 61.28(5) 1_565 2_565
I4 I3 I2 107.02(8) . 2_565
Pb13 I3 I2 82.51(4) 1_565 2_565
I5 I3 I2 113.46(6) 1_565 2_565
Pb17 I4 Pb13 107.76(13) . 1_565
Pb17 I4 Pb11 69.60(9) . 4
Pb13 I4 Pb11 66.90(8) 1_565 4
Pb17 I4 Pb11 69.60(9) . .
Pb13 I4 Pb11 66.90(8) 1_565 .
Pb11 I4 Pb11 102.04(11) 4 .
Pb17 I4 Pb6 86.62(15) . 1_566
Pb13 I4 Pb6 165.62(17) 1_565 1_566
Pb11 I4 Pb6 120.14(10) 4 1_566
Pb11 I4 Pb6 120.14(10) . 1_566
Pb17 I4 Pb9 169.49(18) . 1_565
Pb13 I4 Pb9 82.75(13) 1_565 1_565
Pb11 I4 Pb9 115.99(11) 4 1_565
Pb11 I4 Pb9 115.99(11) . 1_565
Pb6 I4 Pb9 82.87(9) 1_566 1_565
Pb17 I4 I7 68.96(9) . .
Pb13 I4 I7 122.81(7) 1_565 .
Pb11 I4 I7 138.28(15) 4 .
Pb11 I4 I7 58.57(5) . .
Pb6 I4 I7 61.68(8) 1_566 .
Pb9 I4 I7 105.68(8) 1_565 .
Pb17 I4 I7 68.96(9) . 4
Pb13 I4 I7 122.81(7) 1_565 4
Pb11 I4 I7 58.57(5) 4 4
Pb11 I4 I7 138.28(15) . 4
Pb6 I4 I7 61.68(8) 1_566 4
Pb9 I4 I7 105.68(8) 1_565 4
I7 I4 I7 109.26(15) . 4
Pb17 I4 I3 126.21(7) . 4
Pb13 I4 I3 67.08(9) 1_565 4
Pb11 I4 I3 59.16(5) 4 4
Pb11 I4 I3 133.98(15) . 4
Pb6 I4 I3 104.72(8) 1_566 4
Pb9 I4 I3 57.27(7) 1_565 4
I7 I4 I3 160.90(13) . 4
I7 I4 I3 71.26(4) 4 4
Pb17 I4 I3 126.21(7) . .
Pb13 I4 I3 67.08(9) 1_565 .
Pb11 I4 I3 133.98(15) 4 .
Pb11 I4 I3 59.16(5) . .
Pb6 I4 I3 104.72(8) 1_566 .
Pb9 I4 I3 57.27(7) 1_565 .
I7 I4 I3 71.26(4) . .
I7 I4 I3 160.90(13) 4 .
I3 I4 I3 101.86(14) 4 .
Pb9 I5 Pb10 175.21(9) . .
Pb9 I5 Pb1 104.29(7) . .
Pb10 I5 Pb1 70.92(6) . .
Pb9 I5 Pb12 67.17(4) . 2_565
Pb10 I5 Pb12 110.11(6) . 2_565
Pb1 I5 Pb12 66.39(4) . 2_565
Pb9 I5 Pb12 67.17(4) . 3_465
Pb10 I5 Pb12 110.11(6) . 3_465
Pb1 I5 Pb12 66.39(4) . 3_465
Pb12 I5 Pb12 100.06(6) 2_565 3_465
Pb9 I5 Pb15 116.22(6) . 4
Pb10 I5 Pb15 66.45(4) . 4
Pb1 I5 Pb15 111.33(6) . 4
Pb12 I5 Pb15 176.52(9) 2_565 4
Pb12 I5 Pb15 81.04(2) 3_465 4
Pb9 I5 Pb15 116.22(6) . .
Pb10 I5 Pb15 66.45(4) . .
Pb1 I5 Pb15 111.33(6) . .
Pb12 I5 Pb15 81.04(2) 2_565 .
Pb12 I5 Pb15 176.52(9) 3_465 .
Pb15 I5 Pb15 97.67(6) 4 .
Pb9 I5 Pb13 84.28(8) . .
Pb10 I5 Pb13 100.52(6) . .
Pb1 I5 Pb13 171.44(9) . .
Pb12 I5 Pb13 118.09(6) 2_565 .
Pb12 I5 Pb13 118.09(6) 3_465 .
Pb15 I5 Pb13 63.81(4) 4 .
Pb15 I5 Pb13 63.81(4) . .
Pb9 I5 I8 123.60(5) . 4
Pb10 I5 I8 54.02(4) . 4
Pb1 I5 I8 56.34(4) . 4
Pb12 I5 I8 122.70(7) 2_565 4
Pb12 I5 I8 56.48(4) 3_465 4
Pb15 I5 I8 55.19(4) 4 4
Pb15 I5 I8 120.15(7) . 4
Pb13 I5 I8 118.95(5) . 4
Pb9 I5 I8 123.60(5) . .
Pb10 I5 I8 54.02(4) . .
Pb1 I5 I8 56.34(4) . .
Pb12 I5 I8 56.48(4) 2_565 .
Pb12 I5 I8 122.70(7) 3_465 .
Pb15 I5 I8 120.15(7) 4 .
Pb15 I5 I8 55.19(4) . .
Pb13 I5 I8 118.95(5) . .
I8 I5 I8 90.91(8) 4 .
Pb9 I5 I3 58.72(5) . 1_545
Pb10 I5 I3 123.50(5) . 1_545
Pb1 I5 I3 121.98(5) . 1_545
Pb12 I5 I3 55.80(4) 2_565 1_545
Pb12 I5 I3 125.71(7) 3_465 1_545
Pb15 I5 I3 126.16(8) 4 1_545
Pb15 I5 I3 57.63(4) . 1_545
Pb13 I5 I3 62.35(5) . 1_545
I8 I5 I3 177.05(7) 4 1_545
I8 I5 I3 86.17(4) . 1_545
Pb9 I5 I3 58.72(5) . 4_545
Pb10 I5 I3 123.50(5) . 4_545
Pb1 I5 I3 121.98(5) . 4_545
Pb12 I5 I3 125.71(7) 2_565 4_545
Pb12 I5 I3 55.80(4) 3_465 4_545
Pb15 I5 I3 57.63(4) 4 4_545
Pb15 I5 I3 126.16(8) . 4_545
Pb13 I5 I3 62.35(5) . 4_545
I8 I5 I3 86.17(4) 4 4_545
I8 I5 I3 177.05(7) . 4_545
I3 I5 I3 96.75(8) 1_545 4_545
Pb6 I6 Pb1 112.49(7) . .
Pb6 I6 Pb7 71.19(4) . .
Pb1 I6 Pb7 70.25(4) . .
Pb6 I6 Pb7 71.19(4) . 4
Pb1 I6 Pb7 70.25(4) . 4
Pb7 I6 Pb7 107.08(7) . 4
Pb6 I6 Pb17 84.17(7) . 1_544
Pb1 I6 Pb17 163.34(8) . 1_544
Pb7 I6 Pb17 117.63(5) . 1_544
Pb7 I6 Pb17 117.63(5) 4 1_544
Pb6 I6 Pb10 178.17(8) . .
Pb1 I6 Pb10 69.34(6) . .
Pb7 I6 Pb10 109.77(5) . .
Pb7 I6 Pb10 109.77(5) 4 .
Pb17 I6 Pb10 94.00(6) 1_544 .
Pb6 I6 I8 128.10(5) . .
Pb1 I6 I8 57.89(4) . .
Pb7 I6 I8 57.39(4) . .
Pb7 I6 I8 128.14(7) 4 .
Pb17 I6 I8 112.39(5) 1_544 .
Pb10 I6 I8 52.66(4) . .
Pb6 I6 I8 128.10(5) . 4
Pb1 I6 I8 57.89(4) . 4
Pb7 I6 I8 128.14(7) . 4
Pb7 I6 I8 57.39(4) 4 4
Pb17 I6 I8 112.39(5) 1_544 4
Pb10 I6 I8 52.66(4) . 4
I8 I6 I8 91.94(8) . 4
Pb6 I6 I7 63.18(4) . 4_544
Pb1 I6 I7 125.95(4) . 4_544
Pb7 I6 I7 134.34(7) . 4_544
Pb7 I6 I7 57.18(3) 4 4_544
Pb17 I6 I7 60.52(4) 1_544 4_544
Pb10 I6 I7 115.89(5) . 4_544
I8 I6 I7 167.57(6) . 4_544
I8 I6 I7 82.37(4) 4 4_544
Pb6 I6 I7 63.18(4) . 1_544
Pb1 I6 I7 125.95(4) . 1_544
Pb7 I6 I7 57.18(3) . 1_544
Pb7 I6 I7 134.34(7) 4 1_544
Pb17 I6 I7 60.52(4) 1_544 1_544
Pb10 I6 I7 115.89(4) . 1_544
I8 I6 I7 82.37(4) . 1_544
I8 I6 I7 167.57(6) 4 1_544
I7 I6 I7 100.97(8) 4_544 1_544
Pb6 I6 Pb14 114.05(5) . 3_454
Pb1 I6 Pb14 107.49(5) . 3_454
Pb7 I6 Pb14 174.70(7) . 3_454
Pb7 I6 Pb14 76.12(2) 4 3_454
Pb17 I6 Pb14 63.26(3) 1_544 3_454
Pb10 I6 Pb14 64.98(4) . 3_454
I8 I6 Pb14 117.31(6) . 3_454
I8 I6 Pb14 49.78(4) 4 3_454
I7 I6 Pb14 50.93(4) 4_544 3_454
I7 I6 Pb14 123.70(6) 1_544 3_454
Pb6 I6 Pb14 114.05(5) . 2_554
Pb1 I6 Pb14 107.49(5) . 2_554
Pb7 I6 Pb14 76.12(2) . 2_554
Pb7 I6 Pb14 174.70(7) 4 2_554
Pb17 I6 Pb14 63.26(3) 1_544 2_554
Pb10 I6 Pb14 64.98(4) . 2_554
I8 I6 Pb14 49.78(4) . 2_554
I8 I6 Pb14 117.31(6) 4 2_554
I7 I6 Pb14 123.70(6) 4_544 2_554
I7 I6 Pb14 50.93(4) 1_544 2_554
Pb14 I6 Pb14 100.37(5) 3_454 2_554
Pb6 I6 Pb2 56.70(5) . .
Pb1 I6 Pb2 55.79(4) . .
Pb7 I6 Pb2 53.54(3) . .
Pb7 I6 Pb2 53.54(3) 4 .
Pb17 I6 Pb2 140.87(8) 1_544 .
Pb10 I6 Pb2 125.13(7) . .
I8 I6 Pb2 94.10(5) . .
I8 I6 Pb2 94.10(5) 4 .
I7 I6 Pb2 97.31(4) 4_544 .
I7 I6 Pb2 97.31(4) 1_544 .
Pb14 I6 Pb2 129.53(3) 3_454 .
Pb14 I6 Pb2 129.53(3) 2_554 .
Pb16 I7 Pb5 63.53(4) 2_575 2_575
Pb16 I7 Pb14 122.51(6) 2_575 2_565
Pb5 I7 Pb14 170.43(7) 2_575 2_565
Pb16 I7 Pb11 64.91(4) 2_575 .
Pb5 I7 Pb11 100.02(6) 2_575 .
Pb14 I7 Pb11 89.49(4) 2_565 .
Pb16 I7 Pb7 132.20(6) 2_575 1_566
Pb5 I7 Pb7 89.32(4) 2_575 1_566
Pb14 I7 Pb7 81.21(5) 2_565 1_566
Pb11 I7 Pb7 162.86(6) . 1_566
Pb16 I7 Pb8 63.35(4) 2_575 2_565
Pb5 I7 Pb8 126.89(6) 2_575 2_565
Pb14 I7 Pb8 59.69(4) 2_565 2_565
Pb11 I7 Pb8 56.57(3) . 2_565
Pb7 I7 Pb8 127.64(6) 1_566 2_565
Pb16 I7 Pb3 76.05(5) 2_575 2_575
Pb5 I7 Pb3 58.85(4) 2_575 2_575
Pb14 I7 Pb3 113.85(6) 2_565 2_575
Pb11 I7 Pb3 140.93(6) . 2_575
Pb7 I7 Pb3 56.14(4) 1_566 2_575
Pb8 I7 Pb3 107.42(5) 2_565 2_575
Pb16 I7 Pb6 127.16(6) 2_575 1_566
Pb5 I7 Pb6 66.12(4) 2_575 1_566
Pb14 I7 Pb6 109.63(6) 2_565 1_566
Pb11 I7 Pb6 110.48(5) . 1_566
Pb7 I7 Pb6 60.23(4) 1_566 1_566
Pb8 I7 Pb6 160.80(6) 2_565 1_566
Pb3 I7 Pb6 91.41(4) 2_575 1_566
Pb16 I7 I4 96.59(8) 2_575 .
Pb5 I7 I4 75.89(8) 2_575 .
Pb14 I7 I4 109.29(9) 2_565 .
Pb11 I7 I4 54.79(7) . .
Pb7 I7 I4 114.92(8) 1_566 .
Pb8 I7 I4 110.36(8) 2_565 .
Pb3 I7 I4 132.75(8) 2_575 .
Pb6 I7 I4 55.78(7) 1_566 .
Pb16 I7 Pb17 122.07(6) 2_575 .
Pb5 I7 Pb17 118.15(6) 2_575 .
Pb14 I7 Pb17 66.20(4) 2_565 .
Pb11 I7 Pb17 57.74(4) . .
Pb7 I7 Pb17 105.18(5) 1_566 .
Pb8 I7 Pb17 90.28(4) 2_565 .
Pb3 I7 Pb17 159.67(6) 2_575 .
Pb6 I7 Pb17 70.52(4) 1_566 .
I4 I7 Pb17 43.16(8) . .
Pb16 I7 I6 170.62(7) 2_575 1_566
Pb5 I7 I6 110.12(6) 2_575 1_566
Pb14 I7 I6 64.81(4) 2_565 1_566
Pb11 I7 I6 111.24(5) . 1_566
Pb7 I7 I6 51.72(4) 1_566 1_566
Pb8 I7 I6 122.57(6) 2_565 1_566
Pb3 I7 I6 107.10(6) 2_575 1_566
Pb6 I7 I6 44.88(4) 1_566 1_566
I4 I7 I6 74.71(8) . 1_566
Pb17 I7 I6 53.51(4) . 1_566
Pb14 I8 Pb10 74.90(5) 2_554 .
Pb14 I8 Pb4 63.67(4) 2_554 2_564
Pb10 I8 Pb4 102.32(4) . 2_564
Pb14 I8 Pb15 99.49(4) 2_554 .
Pb10 I8 Pb15 65.18(4) . .
Pb4 I8 Pb15 61.44(4) 2_564 .
Pb14 I8 Pb7 82.34(6) 2_554 .
Pb10 I8 Pb7 109.17(6) . .
Pb4 I8 Pb7 124.95(7) 2_564 .
Pb15 I8 Pb7 173.06(6) . .
Pb14 I8 Pb1 116.71(7) 2_554 .
Pb10 I8 Pb1 68.54(4) . .
Pb4 I8 Pb1 169.52(7) 2_564 .
Pb15 I8 Pb1 108.91(6) . .
Pb7 I8 Pb1 64.50(4) . .
Pb14 I8 Pb12 178.74(6) 2_554 2_565
Pb10 I8 Pb12 105.53(7) . 2_565
Pb4 I8 Pb12 115.06(7) 2_564 2_565
Pb15 I8 Pb12 79.68(6) . 2_565
Pb7 I8 Pb12 98.59(4) . 2_565
Pb1 I8 Pb12 64.52(4) . 2_565
Pb14 I8 I1 117.29(7) 2_554 2_564
Pb10 I8 I1 159.03(5) . 2_564
Pb4 I8 I1 98.52(5) 2_564 2_564
Pb15 I8 I1 124.75(8) . 2_564
Pb7 I8 I1 59.15(5) . 2_564
Pb1 I8 I1 90.49(4) . 2_564
Pb12 I8 I1 62.68(5) 2_565 2_564
Pb14 I8 I6 65.70(5) 2_554 .
Pb10 I8 I6 57.54(5) . .
Pb4 I8 I6 128.94(7) 2_564 .
Pb15 I8 I6 122.71(5) . .
Pb7 I8 I6 51.91(4) . .
Pb1 I8 I6 51.23(5) . .
Pb12 I8 I6 115.55(5) 2_565 .
I1 I8 I6 109.95(7) 2_564 .
Pb14 I8 I5 125.86(5) 2_554 .
Pb10 I8 I5 51.47(5) . .
Pb4 I8 I5 116.37(7) 2_564 .
Pb15 I8 I5 54.94(5) . .
Pb7 I8 I5 118.62(5) . .
Pb1 I8 I5 54.17(5) . .
Pb12 I8 I5 54.43(5) 2_565 .
I1 I8 I5 116.05(7) 2_564 .
I6 I8 I5 88.25(5) . .
Pb9 O1 Pb12 123.5(7) . 2_565
Pb9 O1 Pb7 126.5(7) . 2_565
Pb12 O1 Pb7 103.6(6) 2_565 2_565
Pb9 O1 Pb3 101.9(6) . .
Pb12 O1 Pb3 99.2(6) 2_565 .
Pb7 O1 Pb3 93.1(6) 2_565 .
Pb5 O2 Pb7 121.7(8) . .
Pb5 O2 Pb2 105.6(7) . .
Pb7 O2 Pb2 105.5(7) . .
Pb5 O2 Pb1 100.3(7) . .
Pb7 O2 Pb1 117.7(7) . .
Pb2 O2 Pb1 104.4(7) . .
Pb12 O3 Pb3 106.9(7) 2_565 .
Pb12 O3 Pb5 118.6(8) 2_565 .
Pb3 O3 Pb5 106.2(7) . .
Pb12 O3 Pb1 118.6(7) 2_565 .
Pb3 O3 Pb1 106.8(8) . .
Pb5 O3 Pb1 98.6(6) . .
Pb6 O4 Pb7 119.6(7) . .
Pb6 O4 Pb12 128.4(8) . .
Pb7 O4 Pb12 104.6(7) . .
Pb6 O4 Pb2 102.9(7) . .
Pb7 O4 Pb2 97.3(6) . .
Pb12 O4 Pb2 96.1(5) . .
Pb16 O5 Pb5 107.6(4) . 4
Pb16 O5 Pb5 107.6(4) . .
Pb5 O5 Pb5 144.2(9) 4 .
Pb16 O5 Pb2 109.0(11) . .
Pb5 O5 Pb2 87.5(7) 4 .
Pb5 O5 Pb2 87.5(7) . .
Pb11 O6 Pb14 122.0(8) . 1_565
Pb11 O6 Pb4 105.5(7) . .
Pb14 O6 Pb4 109.9(7) 1_565 .
Pb11 O6 Pb13 111.6(7) . 1_565
Pb14 O6 Pb13 101.7(7) 1_565 1_565
Pb4 O6 Pb13 104.9(7) . 1_565
Pb14 O7 Pb14 144.9(10) . 4
Pb17 O8 Pb11 114.1(7) . .
Pb17 O8 Pb15 130.7(8) . 2_565
Pb11 O8 Pb15 105.6(7) . 2_565
Pb17 O8 Pb4 102.7(6) . .
Pb11 O8 Pb4 97.2(6) . .
Pb15 O8 Pb4 100.1(6) 2_565 .
Pb10 O9 Pb15 122.9(7) . .
Pb10 O9 Pb8 106.2(7) . .
Pb15 O9 Pb8 102.1(6) . .
Pb10 O9 Pb11 123.8(7) . 2_564
Pb15 O9 Pb11 100.9(6) . 2_564
Pb8 O9 Pb11 95.8(5) . 2_564
Pb14 O10 Pb15 123.7(7) . .
Pb14 O10 Pb8 109.0(7) . .
Pb15 O10 Pb8 104.2(7) . .
Pb14 O10 Pb13 100.9(7) . .
Pb15 O10 Pb13 113.9(7) . .
Pb8 O10 Pb13 103.8(6) . .

loop_
_geom_bond_atom_site_label_1
_geom_bond_atom_site_label_2
_geom_bond_distance
_geom_bond_site_symmetry_2
Pb1 O2 2.448(18) .
Pb1 O2 2.448(18) 4
Pb1 O3 2.449(18) .
Pb1 O3 2.449(18) 4
Pb1 I6 3.484(3) .
Pb1 Pb5 3.6035(12) .
Pb1 Pb5 3.6035(12) 4
Pb1 I5 3.687(3) .
Pb1 Pb2 3.772(2) .
Pb1 I8 3.7854(18) 4
Pb1 I8 3.7854(18) .
Pb1 Pb3 3.787(2) .
Pb1 Pb7 4.0308(16) 4
Pb1 Pb7 4.0308(16) .
Pb2 O2 2.325(18) .
Pb2 O2 2.325(18) 4
Pb2 O4 2.566(17) 4
Pb2 O4 2.566(17) .
Pb2 O5 2.87(3) .
Pb2 Pb5 3.6373(18) .
Pb2 Pb5 3.6373(18) 4
Pb2 Pb7 3.6487(12) 4
Pb2 Pb7 3.6487(12) .
Pb2 Pb12 3.6514(16) 4
Pb2 Pb12 3.6514(16) .
Pb2 Pb6 3.745(2) .
Pb2 I3 3.772(2) 2_574
Pb3 O3 2.266(18) 4
Pb3 O3 2.266(18) .
Pb3 O1 2.522(17) 4
Pb3 O1 2.522(17) .
Pb3 Pb7 3.5857(15) 2_565
Pb3 Pb7 3.5857(15) 3_465
Pb3 Pb12 3.6352(12) 3_465
Pb3 Pb12 3.6352(12) 2_565
Pb3 Pb5 3.6531(17) 4
Pb3 Pb5 3.6531(17) .
Pb3 Pb9 3.6855(19) .
Pb3 I7 3.849(2) 2_574
Pb3 I7 3.849(2) 3_474
Pb4 O6 2.333(18) .
Pb4 O6 2.333(18) 4
Pb4 O8 2.586(18) .
Pb4 O8 2.586(18) 4
Pb4 I8 3.5834(19) 3_465
Pb4 I8 3.5834(19) 2_565
Pb4 Pb11 3.6464(12) .
Pb4 Pb11 3.6464(12) 4
Pb4 Pb15 3.7353(15) 2_565
Pb4 Pb15 3.7353(14) 3_465
Pb4 Pb13 3.7526(19) 1_565
Pb4 Pb17 3.757(2) .
Pb4 Pb14 3.7741(16) 4_565
Pb4 Pb14 3.7741(16) 1_565
Pb5 O2 2.243(16) .
Pb5 O3 2.302(16) .
Pb5 O5 2.363(6) .
Pb5 I3 3.561(2) 2_574
Pb5 I7 3.571(2) 2_574
Pb5 Pb16 3.6792(12) .
Pb5 I1 3.7410(14) 2_564
Pb5 Pb12 3.9220(14) 2_565
Pb5 Pb7 3.9330(14) .
Pb5 Pb6 4.1356(14) 2_565
Pb5 Pb9 4.2001(14) 2_564
Pb6 O4 2.216(17) .
Pb6 O4 2.216(17) 4
Pb6 I6 3.149(3) .
Pb6 I1 3.458(4) 1_554
Pb6 Br1 3.741(5) 1_544
Pb6 I4 3.741(5) 1_544
Pb6 Pb7 3.8942(15) .
Pb6 Pb7 3.8942(15) 4
Pb6 I7 3.983(2) 4_544
Pb6 I7 3.983(2) 1_544
Pb6 Pb12 4.1017(15) .
Pb6 Pb12 4.1017(15) 4
Pb6 Pb5 4.1356(14) 3_464
Pb7 O2 2.260(17) .
Pb7 O4 2.290(17) .
Pb7 O1 2.415(16) 2_564
Pb7 I6 3.5211(17) .
Pb7 Pb3 3.5857(15) 2_564
Pb7 Pb12 3.6637(11) .
Pb7 I8 3.769(2) .
Pb7 I7 3.770(2) 1_544
Pb7 I1 3.916(3) 2_564
Pb7 Pb9 4.1378(15) 2_564
Pb8 O10 2.310(17) .
Pb8 O10 2.310(17) 4
Pb8 O9 2.407(16) .
Pb8 O9 2.407(16) 4
Pb8 Pb11 3.5856(14) 3_464
Pb8 Pb11 3.5856(14) 2_564
Pb8 Pb15 3.6371(12) .
Pb8 Pb15 3.6371(12) 4
Pb8 Pb10 3.6970(19) .
Pb8 Pb13 3.730(2) .
Pb8 Pb14 3.7309(16) .
Pb8 Pb14 3.7309(16) 4
Pb8 Pb16 3.8217(19) 1_545
Pb8 I7 3.833(2) 3_464
Pb9 O1 2.217(17) .
Pb9 O1 2.217(17) 4
Pb9 I1 3.309(3) .
Pb9 I5 3.378(3) .
Pb9 I3 3.833(2) 4_545
Pb9 I3 3.833(2) 1_545
Pb9 Br1 3.870(5) 1_545
Pb9 I4 3.870(5) 1_545
Pb9 Pb12 3.9301(15) 3_465
Pb9 Pb12 3.9301(15) 2_565
Pb9 Pb7 4.1378(15) 2_565
Pb9 Pb7 4.1378(15) 3_465
Pb9 Pb5 4.2001(14) 2_565
Pb10 O9 2.214(16) 4
Pb10 O9 2.214(16) .
Pb10 I2 3.335(3) .
Pb10 I5 3.458(3) .
Pb10 I8 3.5771(18) .
Pb10 I8 3.5771(18) 4
Pb10 I6 3.796(3) .
Pb10 Pb15 3.9351(16) .
Pb10 Pb15 3.9351(16) 4
Pb10 Pb11 4.0933(12) 3_464
Pb10 Pb11 4.0933(12) 2_564
Pb10 Pb14 4.3466(15) 3_454
Pb11 O6 2.246(18) .
Pb11 O8 2.268(17) .
Pb11 O9 2.426(15) 2_565
Pb11 I4 3.573(3) .
Pb11 Pb8 3.5856(14) 2_565
Pb11 Pb15 3.6214(13) 2_565
Pb11 I7 3.732(2) .
Pb11 Pb17 3.7643(17) .
Pb11 I2 3.791(2) 2_565
Pb11 I3 3.825(2) .
Pb11 Pb16 3.8434(12) 2_575
Pb11 Pb13 3.8436(15) 1_565
Pb12 O1 2.245(16) 2_564
Pb12 O3 2.258(18) 2_564
Pb12 O4 2.339(16) .
Pb12 Pb3 3.6352(12) 2_564
Pb12 I5 3.7088(18) 2_564
Pb12 I3 3.769(2) 2_574
Pb12 I8 3.801(3) 2_564
Pb12 Pb5 3.9220(14) 2_564
Pb12 Pb9 3.9301(15) 2_564
Pb12 Pb1 4.0495(16) 2_564
Pb12 I1 4.140(3) 1_554
Pb13 O6 2.399(18) 1_545
Pb13 O6 2.399(18) 4_545
Pb13 O10 2.429(17) 4
Pb13 O10 2.429(17) .
Pb13 Br1 3.394(6) 1_545
Pb13 I4 3.394(6) 1_545
Pb13 Pb14 3.6257(15) 4
Pb13 Pb14 3.6257(15) .
Pb13 Pb4 3.7526(19) 1_545
Pb13 I5 3.784(3) .
Pb13 Pb11 3.8436(15) 1_545
Pb13 Pb11 3.8436(15) 4_545
Pb13 Pb15 3.9631(16) 4
Pb14 O10 2.273(17) .
Pb14 O6 2.276(17) 1_545
Pb14 O7 2.371(7) .
Pb14 I8 3.571(3) 2
Pb14 I7 3.657(2) 2_564
Pb14 Pb4 3.7741(16) 1_545
Pb14 I2 3.8086(17) 2
Pb14 Pb11 3.9561(14) 1_545
Pb14 Pb15 4.0314(13) .
Pb14 Pb17 4.2184(16) 2_564
Pb14 I6 4.2629(17) 2
Pb14 Pb10 4.3466(15) 2
Pb15 O9 2.267(17) .
Pb15 O8 2.280(16) 2_564
Pb15 O10 2.300(17) .
Pb15 Pb11 3.6214(13) 2_564
Pb15 I5 3.7134(18) .
Pb15 I8 3.725(3) .
Pb15 Pb4 3.7353(14) 2_564
Pb15 I3 3.881(2) 1_545
Pb15 Pb17 4.0865(15) 2_564
Pb15 I2 4.196(2) 2
Pb16 O5 2.195(19) .
Pb16 I3 3.215(3) 3_474
Pb16 I3 3.215(3) 2_574
Pb16 I7 3.413(2) 2_574
Pb16 I7 3.413(2) 3_474
Pb16 Pb5 3.6792(12) 4
Pb16 Pb8 3.8217(19) 1_565
Pb16 Pb11 3.8434(12) 2_574
Pb16 Pb11 3.8434(12) 3_474
Pb16 I2 4.062(3) 1_565
Pb17 O8 2.217(17) 4
Pb17 O8 2.217(17) .
Pb17 I4 2.965(6) .
Pb17 I2 3.582(3) 1_566
Pb17 I6 3.735(3) 1_566
Pb17 Pb11 3.7643(17) 4
Pb17 I7 4.045(2) .
Pb17 I7 4.045(2) 4
Pb17 Pb15 4.0865(15) 3_465
Pb17 Pb15 4.0865(15) 2_565
Pb17 Pb14 4.2184(16) 2_565
I1 Pb6 3.458(4) 1_556
I1 Pb5 3.7410(14) 3_465
I1 Pb5 3.7410(14) 2_565
I1 Pb7 3.916(3) 3_465
I1 Pb7 3.916(3) 2_565
I1 I8 4.139(2) 2_565
I1 I8 4.139(2) 3_465
I1 Pb12 4.140(3) 1_556
I1 Pb12 4.140(3) 4_556
I2 Pb17 3.582(3) 1_544
I2 Pb11 3.791(2) 2_564
I2 Pb11 3.791(2) 3_464
I2 Pb14 3.8086(17) 2_554
I2 Pb14 3.8086(17) 3_454
I2 Pb16 4.062(3) 1_545
I2 Pb15 4.196(2) 3_454
I2 Pb15 4.196(2) 2_554
I2 I3 4.319(3) 3_464
I2 I3 4.319(3) 2_564
I3 Pb16 3.215(3) 2_575
I3 Pb5 3.561(2) 2_575
I3 Pb12 3.769(2) 2_575
I3 Pb2 3.772(2) 2_575
I3 Pb9 3.833(2) 1_565
I3 Pb15 3.881(2) 1_565
I3 I4 4.115(4) .
I3 Pb13 4.193(2) 1_565
I3 I5 4.274(3) 1_565
I3 I2 4.319(3) 2_565
I4 Pb13 3.394(6) 1_565
I4 Pb11 3.573(3) 4
I4 Pb6 3.741(5) 1_566
I4 Pb9 3.870(5) 1_565
I4 I7 4.015(4) .
I4 I7 4.015(4) 4
I4 I3 4.115(4) 4
I5 Pb12 3.7088(18) 2_565
I5 Pb12 3.7088(18) 3_465
I5 Pb15 3.7134(18) 4
I5 I8 4.260(3) 4
I5 I8 4.260(3) .
I5 I3 4.274(3) 1_545
I5 I3 4.274(3) 4_545
I6 Pb7 3.5211(17) 4
I6 Pb17 3.735(3) 1_544
I6 I8 4.223(3) .
I6 I8 4.223(3) 4
I6 I7 4.244(2) 4_544
I6 I7 4.244(2) 1_544
I6 Pb14 4.2629(17) 3_454
I6 Pb14 4.2629(17) 2_554
I7 Pb16 3.413(2) 2_575
I7 Pb5 3.571(2) 2_575
I7 Pb14 3.657(2) 2_565
I7 Pb7 3.770(2) 1_566
I7 Pb8 3.833(2) 2_565
I7 Pb3 3.849(2) 2_575
I7 Pb6 3.983(2) 1_566
I7 I6 4.244(2) 1_566
I8 Pb14 3.571(3) 2_554
I8 Pb4 3.5834(19) 2_564
I8 Pb12 3.801(3) 2_565
I8 I1 4.139(2) 2_564
O1 Pb12 2.245(16) 2_565
O1 Pb7 2.415(16) 2_565
O3 Pb12 2.258(18) 2_565
O5 Pb5 2.363(6) 4
O6 Pb14 2.276(17) 1_565
O6 Pb13 2.399(18) 1_565
O7 Pb14 2.371(7) 4
O8 Pb15 2.280(16) 2_565
O9 Pb11 2.426(15) 2_564
